data_4512446
loop_
_publ_author_name
'Bia\/lo\'nska, Agata'
'Ciunik, Zbigniew'

_publ_section_title
;
 Dielectrically Controlled Priority of Interactions in Molecular
 Recognition
;
_journal_issue 1
_journal_name_full 'Crystal Growth &amp; Design'
_journal_page_first 358
_journal_paper_doi 10.1021/cg501456n
_journal_volume 15
_journal_year 2015
_chemical_absolute_configuration rm
_chemical_formula_moiety 'C23 H27 N2 O4, C10 H8 N3 O8, 4.28(H2 O)'
_chemical_formula_sum 'C33 H54.26 N5 O16.28'
_chemical_formula_weight 781.57
_chemical_name_systematic
;
brucinium N-(3,5-dinitrobenzoyl)-D-serinate 4.28-hydrate
;
_space_group_crystal_system monoclinic
_space_group_IT_number 4
_space_group_name_Hall 'P 2yb'
_space_group_name_H-M_alt 'P 1 21 1'
_symmetry_space_group_name_Hall 'P 2yb'
_symmetry_space_group_name_H-M 'P 1 21 1'
_atom_sites_solution_hydrogens mixed
_audit_creation_method SHELXL-2014
_cell_angle_alpha 90
_cell_angle_beta 91.43(3)
_cell_angle_gamma 90
_cell_formula_units_Z 8
_cell_length_a 8.338(2)
_cell_length_b 24.218(4)
_cell_length_c 34.991(4)
_cell_measurement_reflns_used 10024
_cell_measurement_temperature 100(2)
_cell_measurement_theta_max 29.5350
_cell_measurement_theta_min 2.9940
_cell_volume 7064(2)
_computing_cell_refinement
;
CrysAlisPro, Agilent Technologies,
Version 1.171.36.21t (release 14-08-2012 CrysAlis171 .NET)
(compiled Aug 14 2012,18:12:40)
;
_computing_data_collection
;
CrysAlisPro, Agilent Technologies,
Version 1.171.36.21t (release 14-08-2012 CrysAlis171 .NET)
(compiled Aug 14 2012,18:12:40)
;
_computing_data_reduction
;
CrysAlisPro, Agilent Technologies,
Version 1.171.36.21t (release 14-08-2012 CrysAlis171 .NET)
(compiled Aug 14 2012,18:12:40)
;
_computing_structure_refinement 'SHELXL-2013 (Sheldrick, 2013)'
_computing_structure_solution
;
SHELXS-2013 (Sheldrick, G. M. (2008). <i>Acta Cryst.</i> <b>A64</b>, 112-122.)
;
_diffrn_ambient_temperature 100(2)
_diffrn_measured_fraction_theta_full 0.998
_diffrn_measured_fraction_theta_max 0.972
_diffrn_measurement_device_type 'Xcalibur, Sapphire2, large Be window'
_diffrn_measurement_method '\w scans'
_diffrn_radiation_monochromator graphite
_diffrn_radiation_source 'Enhance (Mo) X-ray Source'
_diffrn_radiation_type MoK\a
_diffrn_radiation_wavelength 0.71073
_diffrn_reflns_av_unetI/netI 0.2225
_diffrn_reflns_Laue_measured_fraction_full 0.998
_diffrn_reflns_Laue_measured_fraction_max 0.972
_diffrn_reflns_limit_h_max 14
_diffrn_reflns_limit_h_min -12
_diffrn_reflns_limit_k_max 40
_diffrn_reflns_limit_k_min -40
_diffrn_reflns_limit_l_max 59
_diffrn_reflns_limit_l_min -59
_diffrn_reflns_number 64619
_diffrn_reflns_point_group_measured_fraction_full 0.999
_diffrn_reflns_point_group_measured_fraction_max 0.962
_diffrn_reflns_theta_full 25.242
_diffrn_reflns_theta_max 37.249
_diffrn_reflns_theta_min 2.809
_exptl_absorpt_coefficient_mu 0.118
_exptl_absorpt_correction_type none
_exptl_crystal_colour orange
_exptl_crystal_density_diffrn 1.470
_exptl_crystal_description plate
_exptl_crystal_F_000 3340
_exptl_crystal_size_max 0.46
_exptl_crystal_size_mid 0.43
_exptl_crystal_size_min 0.15
_refine_diff_density_max 0.497
_refine_diff_density_min -0.367
_refine_diff_density_rms 0.082
_refine_ls_abs_structure_details
;
 Flack x determined using 7473 quotients [(I+)-(I-)]/[(I+)+(I-)]
 (Parsons, Flack and Wagner, Acta Cryst. B69 (2013) 249-259).
;
_refine_ls_abs_structure_Flack -0.9(8)
_refine_ls_extinction_method none
_refine_ls_goodness_of_fit_ref 0.928
_refine_ls_hydrogen_treatment constr
_refine_ls_matrix_type full
_refine_ls_number_parameters 2061
_refine_ls_number_reflns 64619
_refine_ls_number_restraints 218
_refine_ls_restrained_S_all 0.927
_refine_ls_R_factor_all 0.2242
_refine_ls_R_factor_gt 0.0964
_refine_ls_shift/su_max 0.001
_refine_ls_shift/su_mean 0.000
_refine_ls_structure_factor_coef Fsqd
_refine_ls_weighting_details 'w=1/[\s^2^(Fo^2^)+(0.1001P)^2^] where P=(Fo^2^+2Fc^2^)/3'
_refine_ls_weighting_scheme calc
_refine_ls_wR_factor_gt 0.1836
_refine_ls_wR_factor_ref 0.2227
_reflns_Friedel_coverage 0.944
_reflns_Friedel_fraction_full 0.999
_reflns_Friedel_fraction_max 0.952
_reflns_number_gt 26572
_reflns_number_total 64619
_reflns_threshold_expression 'I > 2\s(I)'
_cod_data_source_file cg501456n_si_002.cif
_cod_data_source_block BDNBDS1
_cod_depositor_comments 'Adding full bibliography for 4512446--4512448.cif.'
_cod_database_code 4512446
_shelx_space_group_comment
;
The symmetry employed for this shelxl refinement is uniquely defined
by the following loop, which should always be used as a source of
symmetry information in preference to the above space-group names.
They are only intended as comments.
;
_shelxl_version_number 2014-3

loop_
_space_group_symop_operation_xyz
'x, y, z'
'-x, y+1/2, -z'

loop_
_atom_site_label
_atom_site_type_symbol
_atom_site_fract_x
_atom_site_fract_y
_atom_site_fract_z
_atom_site_U_iso_or_equiv
_atom_site_adp_type
_atom_site_occupancy
_atom_site_site_symmetry_order
_atom_site_calc_flag
_atom_site_refinement_flags_posn
_atom_site_refinement_flags_adp
_atom_site_refinement_flags_occupancy
_atom_site_disorder_assembly
_atom_site_disorder_group
O1A O 0.4366(7) 0.8097(2) 0.53471(14) 0.0359(12) Uani 1 1 d . . . . .
O2A O 0.4945(6) 0.45094(18) 0.54961(12) 0.0293(11) Uani 1 1 d . . . . .
O3A O 0.4620(6) 0.45800(18) 0.62165(12) 0.0268(11) Uani 1 1 d . . . . .
O4A O 0.5167(6) 0.6341(2) 0.48016(13) 0.0308(11) Uani 1 1 d . . . . .
N1A N 0.5415(6) 0.65514(19) 0.54332(14) 0.0183(11) Uani 1 1 d . . . . .
N2A N 0.4702(8) 0.7291(2) 0.66361(16) 0.0323(15) Uani 1 1 d . . . . .
H2A H 0.4703 0.7194 0.6914 0.039 Uiso 1 1 calc R U . . .
C1A C 0.5242(7) 0.5504(3) 0.54080(18) 0.0200(8) Uani 1 1 d . U . . .
H1A H 0.5393 0.5480 0.5140 0.024 Uiso 1 1 calc R U . . .
C2A C 0.5004(8) 0.5040(3) 0.56327(18) 0.0205(9) Uani 1 1 d . U . . .
C3A C 0.4830(8) 0.5077(3) 0.60285(18) 0.0217(13) Uani 1 1 d . . . . .
C4A C 0.4877(8) 0.5588(3) 0.62058(18) 0.0242(14) Uani 1 1 d . . . . .
H4A H 0.4772 0.5617 0.6475 0.029 Uiso 1 1 calc R U . . .
C5A C 0.5075(8) 0.6052(3) 0.59882(17) 0.0213(13) Uani 1 1 d . . . . .
C6A C 0.5247(8) 0.6009(3) 0.56004(18) 0.0209(9) Uani 1 1 d . U . . .
C7A C 0.5188(8) 0.6639(3) 0.61168(17) 0.0216(13) Uani 1 1 d . . . . .
C8A C 0.5063(9) 0.6965(3) 0.57351(17) 0.0242(14) Uani 1 1 d . . . . .
H8A H 0.5889 0.7264 0.5735 0.029 Uiso 1 1 calc R U . . .
C9A C 0.5118(8) 0.6686(3) 0.50622(17) 0.0200(13) Uani 1 1 d . . . . .
C10A C 0.4793(9) 0.7295(3) 0.49963(19) 0.0241(14) Uani 1 1 d . . . . .
H10A H 0.4367 0.7341 0.4732 0.029 Uiso 1 1 calc R U . . .
H10B H 0.5832 0.7493 0.5013 0.029 Uiso 1 1 calc R U . . .
C11A C 0.3641(9) 0.7580(3) 0.5264(2) 0.0318(16) Uani 1 1 d . . . . .
H11A H 0.2580 0.7638 0.5131 0.038 Uiso 1 1 calc R U . . .
C12A C 0.3440(11) 0.8461(3) 0.5574(2) 0.042(2) Uani 1 1 d . . . . .
H12A H 0.2287 0.8397 0.5516 0.050 Uiso 1 1 calc R U . . .
H12B H 0.3690 0.8847 0.5504 0.050 Uiso 1 1 calc R U . . .
C13A C 0.3753(10) 0.8384(3) 0.5991(2) 0.0347(18) Uani 1 1 d . . . . .
H13A H 0.4219 0.8679 0.6134 0.042 Uiso 1 1 calc R U . . .
C14A C 0.3402(10) 0.7918(3) 0.6168(2) 0.0349(18) Uani 1 1 d . . . . .
C15A C 0.3786(11) 0.7826(3) 0.6584(2) 0.0374(19) Uani 1 1 d . . . . .
H15A H 0.2780 0.7811 0.6728 0.045 Uiso 1 1 calc R U . . .
H15B H 0.4439 0.8137 0.6685 0.045 Uiso 1 1 calc R U . . .
C16A C 0.6412(10) 0.7328(3) 0.6517(2) 0.0344(18) Uani 1 1 d . . . . .
H16A H 0.6548 0.7633 0.6332 0.041 Uiso 1 1 calc R U . . .
H16B H 0.7132 0.7394 0.6742 0.041 Uiso 1 1 calc R U . . .
C17A C 0.6785(8) 0.6784(3) 0.63355(19) 0.0260(15) Uani 1 1 d . . . . .
H17A H 0.7058 0.6501 0.6531 0.031 Uiso 1 1 calc R U . . .
H17B H 0.7685 0.6818 0.6158 0.031 Uiso 1 1 calc R U . . .
C18A C 0.3421(8) 0.7205(3) 0.56274(18) 0.0245(14) Uani 1 1 d . . . . .
H18A H 0.2758 0.6884 0.5537 0.029 Uiso 1 1 calc R U . . .
C19A C 0.2523(9) 0.7450(3) 0.5962(2) 0.0302(16) Uani 1 1 d . . . . .
H19A H 0.1445 0.7582 0.5870 0.036 Uiso 1 1 calc R U . . .
C20A C 0.2313(10) 0.6965(3) 0.6243(2) 0.0314(16) Uani 1 1 d . . . . .
H20A H 0.1592 0.7076 0.6450 0.038 Uiso 1 1 calc R U . . .
H20B H 0.1827 0.6645 0.6107 0.038 Uiso 1 1 calc R U . . .
C21A C 0.3946(8) 0.6805(2) 0.64116(18) 0.0232(14) Uani 1 1 d . . . . .
H21A H 0.3801 0.6489 0.6591 0.028 Uiso 1 1 calc R U . . .
C22A C 0.5184(9) 0.4417(3) 0.50936(17) 0.0274(15) Uani 1 1 d . . . . .
H22A H 0.5109 0.4020 0.5039 0.041 Uiso 1 1 calc R U . . .
H22B H 0.4359 0.4615 0.4944 0.041 Uiso 1 1 calc R U . . .
H22C H 0.6247 0.4552 0.5025 0.041 Uiso 1 1 calc R U . . .
C23A C 0.4842(10) 0.4585(3) 0.66232(19) 0.0338(17) Uani 1 1 d . . . . .
H23A H 0.4663 0.4213 0.6724 0.051 Uiso 1 1 calc R U . . .
H23B H 0.5939 0.4703 0.6689 0.051 Uiso 1 1 calc R U . . .
H23C H 0.4077 0.4842 0.6735 0.051 Uiso 1 1 calc R U . . .
O1B O 0.0584(6) 0.5473(2) 0.59523(14) 0.0337(12) Uani 1 1 d . . . . .
O2B O 0.1430(7) 0.3132(2) 0.40733(14) 0.0365(12) Uani 1 1 d . . . . .
O3B O 0.1020(7) 0.2319(2) 0.45352(14) 0.0374(13) Uani 1 1 d . . . . .
O4B O 0.1526(6) 0.50072(19) 0.46740(14) 0.0309(11) Uani 1 1 d . . . . .
N1B N 0.1422(7) 0.4413(2) 0.51722(16) 0.0261(12) Uani 1 1 d . . . . .
N2B N 0.0437(7) 0.3479(2) 0.63016(16) 0.0289(13) Uani 1 1 d . . . . .
H2B H 0.0299 0.3103 0.6414 0.035 Uiso 1 1 calc R U . . .
C1B C 0.1487(8) 0.3813(3) 0.4588(2) 0.0267(15) Uani 1 1 d . . . . .
H1B H 0.1736 0.4110 0.4422 0.032 Uiso 1 1 calc R U . . .
C2B C 0.1307(9) 0.3274(3) 0.44488(19) 0.0285(15) Uani 1 1 d . . . . .
C3B C 0.1072(8) 0.2846(3) 0.4702(2) 0.0259(15) Uani 1 1 d . . . . .
C4B C 0.0890(8) 0.2946(3) 0.5095(2) 0.0265(15) Uani 1 1 d . . . . .
H4B H 0.0700 0.2651 0.5267 0.032 Uiso 1 1 calc R U . . .
C5B C 0.0995(8) 0.3482(3) 0.5221(2) 0.0269(15) Uani 1 1 d . . . . .
C6B C 0.1295(9) 0.3901(3) 0.4970(2) 0.0269(15) Uani 1 1 d . . . . .
C7B C 0.1039(8) 0.3686(3) 0.5636(2) 0.0247(14) Uani 1 1 d . . . . .
C8B C 0.0994(7) 0.4332(3) 0.55796(18) 0.0201(13) Uani 1 1 d . . . . .
H8B H 0.1846 0.4503 0.5747 0.024 Uiso 1 1 calc R U . . .
C9B C 0.1313(8) 0.4926(3) 0.5012(2) 0.0247(14) Uani 1 1 d . . . . .
C10B C 0.0898(9) 0.5384(3) 0.5289(2) 0.0298(16) Uani 1 1 d . . . . .
H10C H 0.0406 0.5688 0.5138 0.036 Uiso 1 1 calc R U . . .
H10D H 0.1917 0.5526 0.5402 0.036 Uiso 1 1 calc R U . . .
C11B C -0.0212(8) 0.5254(3) 0.56167(19) 0.0238(14) Uani 1 1 d . . . . .
H11B H -0.1246 0.5457 0.5573 0.029 Uiso 1 1 calc R U . . .
C12B C -0.0303(10) 0.5450(3) 0.6299(2) 0.0341(17) Uani 1 1 d . . . . .
H12C H -0.1459 0.5501 0.6237 0.041 Uiso 1 1 calc R U . . .
H12D H 0.0046 0.5755 0.6469 0.041 Uiso 1 1 calc R U . . .
C13B C -0.0056(10) 0.4907(3) 0.65022(19) 0.0332(17) Uani 1 1 d . . . . .
H13B H 0.0497 0.4901 0.6743 0.040 Uiso 1 1 calc R U . . .
C14B C -0.0602(8) 0.4435(3) 0.6350(2) 0.0292(16) Uani 1 1 d . . . . .
C15B C -0.0331(10) 0.3893(3) 0.6558(2) 0.0313(16) Uani 1 1 d . . . . .
H15C H 0.0369 0.3955 0.6787 0.038 Uiso 1 1 calc R U . . .
H15D H -0.1370 0.3747 0.6645 0.038 Uiso 1 1 calc R U . . .
C16B C 0.2194(9) 0.3592(3) 0.6269(2) 0.0317(16) Uani 1 1 d . . . . .
H16C H 0.2830 0.3339 0.6436 0.038 Uiso 1 1 calc R U . . .
H16D H 0.2445 0.3978 0.6344 0.038 Uiso 1 1 calc R U . . .
C17B C 0.2563(8) 0.3494(3) 0.58504(19) 0.0265(15) Uani 1 1 d . . . . .
H17C H 0.2776 0.3099 0.5801 0.032 Uiso 1 1 calc R U . . .
H17D H 0.3504 0.3713 0.5774 0.032 Uiso 1 1 calc R U . . .
C18B C -0.0567(9) 0.4632(3) 0.5638(2) 0.0293(15) Uani 1 1 d . . . . .
H18B H -0.1250 0.4548 0.5406 0.035 Uiso 1 1 calc R U . . .
C19B C -0.1465(9) 0.4402(3) 0.5971(2) 0.0287(15) Uani 1 1 d . . . . .
H19B H -0.2502 0.4606 0.5990 0.034 Uiso 1 1 calc R U . . .
C20B C -0.1845(9) 0.3799(3) 0.5879(2) 0.0299(16) Uani 1 1 d . . . . .
H20C H -0.2574 0.3646 0.6072 0.036 Uiso 1 1 calc R U . . .
H20D H -0.2380 0.3771 0.5624 0.036 Uiso 1 1 calc R U . . .
C21B C -0.0276(8) 0.3476(3) 0.58844(19) 0.0259(15) Uani 1 1 d . . . . .
H21B H -0.0518 0.3086 0.5811 0.031 Uiso 1 1 calc R U . . .
C22B C 0.1379(12) 0.3575(3) 0.3800(2) 0.046(2) Uani 1 1 d . . . . .
H22D H 0.1477 0.3424 0.3542 0.069 Uiso 1 1 calc R U . . .
H22E H 0.0357 0.3772 0.3817 0.069 Uiso 1 1 calc R U . . .
H22F H 0.2266 0.3831 0.3854 0.069 Uiso 1 1 calc R U . . .
C23B C 0.0697(10) 0.1864(3) 0.4785(2) 0.0351(18) Uani 1 1 d . . . . .
H23D H 0.0690 0.1519 0.4638 0.053 Uiso 1 1 calc R U . . .
H23E H 0.1531 0.1845 0.4987 0.053 Uiso 1 1 calc R U . . .
H23F H -0.0351 0.1916 0.4900 0.053 Uiso 1 1 calc R U . . .
O1C O 0.9965(7) 0.9004(2) 0.96362(14) 0.0366(13) Uani 1 1 d . . . . .
O2C O 0.9372(6) 1.25889(18) 0.94732(13) 0.0309(12) Uani 1 1 d . . . . .
O3C O 0.9023(6) 1.24927(19) 0.87485(13) 0.0298(11) Uani 1 1 d . . . . .
O4C O 1.0187(6) 1.0780(2) 1.01755(13) 0.0324(12) Uani 1 1 d . . . . .
N1C N 1.0493(7) 1.0582(2) 0.95462(14) 0.0245(12) Uani 1 1 d . . . . .
N2C N 0.9975(8) 0.9797(2) 0.83461(15) 0.0278(13) Uani 1 1 d . . . . .
H2C H 0.9943 0.9891 0.8068 0.033 Uiso 1 1 calc R U . . .
C1C C 0.9989(7) 1.1614(3) 0.95652(17) 0.0219(14) Uani 1 1 d . . . . .
H1C H 1.0148 1.1648 0.9834 0.026 Uiso 1 1 calc R U . . .
C2C C 0.9578(8) 1.2069(3) 0.93382(19) 0.0265(15) Uani 1 1 d . . . . .
C3C C 0.9367(9) 1.2016(3) 0.89418(18) 0.0252(14) Uani 1 1 d . . . . .
C4C C 0.9560(8) 1.1511(3) 0.87652(19) 0.0250(14) Uani 1 1 d . . . . .
H4C H 0.9447 1.1476 0.8495 0.030 Uiso 1 1 calc R U . . .
C5C C 0.9929(8) 1.1048(3) 0.89948(19) 0.0221(13) Uani 1 1 d . . . . .
C6C C 1.0157(8) 1.1108(3) 0.93820(18) 0.0222(14) Uani 1 1 d . . . . .
C7C C 1.0240(9) 1.0465(3) 0.88637(18) 0.0275(15) Uani 1 1 d . . . . .
C8C C 1.0245(8) 1.0142(3) 0.92491(17) 0.0241(14) Uani 1 1 d . . . . .
H8C H 1.1167 0.9878 0.9259 0.029 Uiso 1 1 calc R U . . .
C9C C 1.0274(8) 1.0442(3) 0.99211(19) 0.0260(14) Uani 1 1 d . . . . .
C10C C 1.0194(9) 0.9825(3) 0.99847(18) 0.0293(16) Uani 1 1 d . . . . .
H10E H 0.9833 0.9759 1.0248 0.035 Uiso 1 1 calc R U . . .
H10F H 1.1294 0.9675 0.9969 0.035 Uiso 1 1 calc R U . . .
C11C C 0.9098(9) 0.9497(3) 0.97091(18) 0.0308(16) Uani 1 1 d . . . . .
H11C H 0.8084 0.9402 0.9841 0.037 Uiso 1 1 calc R U . . .
C12C C 0.9148(12) 0.8603(3) 0.9409(2) 0.042(2) Uani 1 1 d . . . . .
H12E H 0.7984 0.8622 0.9456 0.050 Uiso 1 1 calc R U . . .
H12F H 0.9529 0.8230 0.9483 0.050 Uiso 1 1 calc R U . . .
C13C C 0.9426(10) 0.8694(3) 0.8992(2) 0.0349(18) Uani 1 1 d . . . . .
H13C H 0.9997 0.8423 0.8854 0.042 Uiso 1 1 calc R U . . .
C14C C 0.8907(9) 0.9134(3) 0.8811(2) 0.0304(16) Uani 1 1 d . . . . .
C15C C 0.9248(10) 0.9225(3) 0.8392(2) 0.0323(17) Uani 1 1 d . . . . .
H15E H 0.8241 0.9196 0.8238 0.039 Uiso 1 1 calc R U . . .
H15F H 1.0003 0.8941 0.8302 0.039 Uiso 1 1 calc R U . . .
C16C C 1.1672(9) 0.9824(3) 0.84838(18) 0.0303(16) Uani 1 1 d . . . . .
H16E H 1.2411 0.9783 0.8268 0.036 Uiso 1 1 calc R U . . .
H16F H 1.1903 0.9529 0.8673 0.036 Uiso 1 1 calc R U . . .
C17C C 1.1845(9) 1.0384(3) 0.86640(16) 0.0227(14) Uani 1 1 d . . . . .
H17E H 1.2007 1.0673 0.8468 0.027 Uiso 1 1 calc R U . . .
H17F H 1.2757 1.0393 0.8851 0.027 Uiso 1 1 calc R U . . .
C18C C 0.8688(7) 0.9838(3) 0.93487(17) 0.0193(13) Uani 1 1 d . . . . .
H18C H 0.7932 1.0132 0.9433 0.023 Uiso 1 1 calc R U . . .
C19C C 0.7883(10) 0.9572(3) 0.90019(19) 0.0326(17) Uani 1 1 d . . . . .
H19C H 0.6858 0.9397 0.9082 0.039 Uiso 1 1 calc R U . . .
C20C C 0.7480(8) 1.0036(3) 0.87109(18) 0.0265(15) Uani 1 1 d . . . . .
H20E H 0.6800 0.9889 0.8498 0.032 Uiso 1 1 calc R U . . .
H20F H 0.6889 1.0337 0.8837 0.032 Uiso 1 1 calc R U . . .
C21C C 0.9044(9) 1.0251(3) 0.85600(17) 0.0254(15) Uani 1 1 d . . . . .
H21C H 0.8797 1.0558 0.8377 0.030 Uiso 1 1 calc R U . . .
C22C C 0.9766(9) 1.2693(3) 0.9864(2) 0.0317(17) Uani 1 1 d . . . . .
H22G H 0.9560 1.3082 0.9922 0.048 Uiso 1 1 calc R U . . .
H22H H 0.9106 1.2459 1.0026 0.048 Uiso 1 1 calc R U . . .
H22I H 1.0902 1.2611 0.9914 0.048 Uiso 1 1 calc R U . . .
C23C C 0.9090(11) 1.2474(3) 0.8343(2) 0.0372(19) Uani 1 1 d . . . . .
H23G H 0.8821 1.2838 0.8237 0.056 Uiso 1 1 calc R U . . .
H23H H 1.0174 1.2370 0.8268 0.056 Uiso 1 1 calc R U . . .
H23I H 0.8319 1.2200 0.8244 0.056 Uiso 1 1 calc R U . . .
O1D O 0.4721(6) 0.6683(2) 1.08954(14) 0.0352(12) Uani 1 1 d . . . . .
O2D O 0.3933(7) 0.90138(19) 0.90144(14) 0.0325(12) Uani 1 1 d . . . . .
O3D O 0.4420(6) 0.9817(2) 0.94779(14) 0.0342(12) Uani 1 1 d . . . . .
O4D O 0.3789(7) 0.7147(2) 0.96125(15) 0.0425(14) Uani 1 1 d . . . . .
N1D N 0.3979(7) 0.7735(2) 1.01148(16) 0.0275(13) Uani 1 1 d . . . . .
N2D N 0.5160(8) 0.8668(2) 1.12478(15) 0.0325(14) Uani 1 1 d . . . . .
H2D H 0.5355 0.9040 1.1364 0.039 Uiso 1 1 calc R U . . .
C1D C 0.3864(9) 0.8330(3) 0.9523(2) 0.0301(16) Uani 1 1 d . . . . .
H1D H 0.3594 0.8033 0.9356 0.036 Uiso 1 1 calc R U . . .
C2D C 0.4053(9) 0.8865(3) 0.9388(2) 0.0313(16) Uani 1 1 d . . . . .
C3D C 0.4367(9) 0.9305(3) 0.9649(2) 0.0277(15) Uani 1 1 d . . . . .
C4D C 0.4582(9) 0.9208(3) 1.00321(19) 0.0282(15) Uani 1 1 d . . . . .
H4D H 0.4822 0.9503 1.0203 0.034 Uiso 1 1 calc R U . . .
C5D C 0.4447(9) 0.8670(3) 1.01688(18) 0.0269(15) Uani 1 1 d . . . . .
C6D C 0.4086(8) 0.8250(3) 0.9913(2) 0.0244(14) Uani 1 1 d . . . . .
C7D C 0.4446(9) 0.8462(3) 1.0578(2) 0.0295(16) Uani 1 1 d . . . . .
C8D C 0.4419(9) 0.7813(3) 1.05228(19) 0.0274(15) Uani 1 1 d . . . . .
H8D H 0.3573 0.7648 1.0685 0.033 Uiso 1 1 calc R U . . .
C9D C 0.4070(9) 0.7226(3) 0.9953(2) 0.0307(16) Uani 1 1 d . . . . .
C10D C 0.4450(11) 0.6757(3) 1.0226(2) 0.0353(18) Uani 1 1 d . . . . .
H10G H 0.4932 0.6454 1.0077 0.042 Uiso 1 1 calc R U . . .
H10H H 0.3423 0.6617 1.0324 0.042 Uiso 1 1 calc R U . . .
C11D C 0.5583(9) 0.6880(3) 1.0573(2) 0.0282(15) Uani 1 1 d . . . . .
H11D H 0.6594 0.6662 1.0550 0.034 Uiso 1 1 calc R U . . .
C12D C 0.5578(11) 0.6702(3) 1.1249(2) 0.041(2) Uani 1 1 d . . . . .
H12G H 0.6718 0.6615 1.1205 0.049 Uiso 1 1 calc R U . . .
H12H H 0.5152 0.6413 1.1419 0.049 Uiso 1 1 calc R U . . .
C13D C 0.5485(10) 0.7237(3) 1.1443(2) 0.042(2) Uani 1 1 d . . . . .
H13D H 0.4960 0.7252 1.1681 0.050 Uiso 1 1 calc R U . . .
C14D C 0.6083(10) 0.7698(3) 1.1308(2) 0.0342(17) Uani 1 1 d . . . . .
C15D C 0.5925(10) 0.8238(3) 1.1509(2) 0.0349(17) Uani 1 1 d . . . . .
H15G H 0.6999 0.8367 1.1597 0.042 Uiso 1 1 calc R U . . .
H15H H 0.5260 0.8189 1.1737 0.042 Uiso 1 1 calc R U . . .
C16D C 0.3409(10) 0.8589(3) 1.1202(2) 0.0385(19) Uani 1 1 d . . . . .
H16G H 0.2835 0.8858 1.1362 0.046 Uiso 1 1 calc R U . . .
H16H H 0.3112 0.8212 1.1284 0.046 Uiso 1 1 calc R U . . .
C17D C 0.2959(8) 0.8672(3) 1.0791(2) 0.0277(15) Uani 1 1 d . . . . .
H17G H 0.2755 0.9067 1.0735 0.033 Uiso 1 1 calc R U . . .
H17H H 0.1992 0.8456 1.0719 0.033 Uiso 1 1 calc R U . . .
C18D C 0.5995(8) 0.7504(3) 1.05880(19) 0.0234(14) Uani 1 1 d . . . . .
H18D H 0.6655 0.7580 1.0359 0.028 Uiso 1 1 calc R U . . .
C19D C 0.6956(8) 0.7725(3) 1.0933(2) 0.0257(14) Uani 1 1 d . . . . .
H19D H 0.7978 0.7511 1.0960 0.031 Uiso 1 1 calc R U . . .
C20D C 0.7360(9) 0.8327(3) 1.0836(2) 0.0342(17) Uani 1 1 d . . . . .
H20G H 0.8156 0.8473 1.1025 0.041 Uiso 1 1 calc R U . . .
H20H H 0.7831 0.8346 1.0579 0.041 Uiso 1 1 calc R U . . .
C21D C 0.5840(8) 0.8670(3) 1.0843(2) 0.0278(15) Uani 1 1 d . . . . .
H21D H 0.6105 0.9058 1.0771 0.033 Uiso 1 1 calc R U . . .
C22D C 0.4016(11) 0.8572(3) 0.8742(2) 0.044(2) Uani 1 1 d . . . . .
H22J H 0.3918 0.8722 0.8483 0.065 Uiso 1 1 calc R U . . .
H22K H 0.5046 0.8381 0.8774 0.065 Uiso 1 1 calc R U . . .
H22L H 0.3139 0.8311 0.8784 0.065 Uiso 1 1 calc R U . . .
C23D C 0.4713(10) 1.0273(3) 0.9727(2) 0.0334(17) Uani 1 1 d . . . . .
H23J H 0.4727 1.0615 0.9577 0.050 Uiso 1 1 calc R U . . .
H23K H 0.3863 1.0294 0.9914 0.050 Uiso 1 1 calc R U . . .
H23L H 0.5752 1.0225 0.9860 0.050 Uiso 1 1 calc R U . . .
O5A O 0.4472(7) 0.6864(2) 0.73456(14) 0.0373(13) Uani 1 1 d . . . . .
O6A O 0.1977(7) 0.7075(2) 0.71823(16) 0.0450(15) Uani 1 1 d . . . . .
O7A O 0.1191(9) 0.5443(3) 0.7593(2) 0.081(2) Uani 1 1 d . . . . .
H7A H 0.1461 0.5124 0.7524 0.121 Uiso 1 1 calc R U . . .
O8A O 0.3151(8) 0.7071(2) 0.82198(18) 0.0487(15) Uani 1 1 d . . . . .
O9A O 0.6942(9) 0.7649(3) 0.9209(2) 0.074(2) Uani 1 1 d . . . . .
O10A O 0.7593(10) 0.7054(3) 0.9658(3) 0.087(3) Uani 1 1 d . . . . .
O11A O 0.7261(8) 0.5120(2) 0.93577(17) 0.0507(16) Uani 1 1 d . . . . .
O12A O 0.5819(11) 0.4868(3) 0.8875(2) 0.086(3) Uani 1 1 d . . . . .
N3A N 0.3435(8) 0.6231(3) 0.79524(17) 0.0324(14) Uani 1 1 d . . . . .
H3A H 0.3899 0.5905 0.7970 0.039 Uiso 1 1 calc R U . . .
N4A N 0.7032(10) 0.7176(3) 0.9335(3) 0.060(2) Uani 1 1 d . . . . .
N5A N 0.6454(9) 0.5211(3) 0.9074(2) 0.0426(17) Uani 1 1 d . . . . .
C24A C 0.3012(11) 0.6815(3) 0.7374(2) 0.0362(18) Uani 1 1 d . . . . .
C25A C 0.2334(10) 0.6348(3) 0.7634(2) 0.0369(18) Uani 1 1 d . . . . .
H25A H 0.1283 0.6471 0.7737 0.044 Uiso 1 1 calc R U . . .
C26A C 0.2066(14) 0.5843(4) 0.7385(3) 0.066(3) Uani 1 1 d . . . . .
H26A H 0.1458 0.5946 0.7149 0.079 Uiso 1 1 calc R U . . .
H26B H 0.3111 0.5687 0.7310 0.079 Uiso 1 1 calc R U . . .
C27A C 0.3745(10) 0.6612(4) 0.8216(2) 0.040(2) Uani 1 1 d . . . . .
C28A C 0.4828(8) 0.6446(3) 0.8551(2) 0.0248(14) Uani 1 1 d . . . . .
C29A C 0.5455(9) 0.6862(3) 0.8783(2) 0.0332(17) Uani 1 1 d . . . . .
H29A H 0.5237 0.7237 0.8723 0.040 Uiso 1 1 calc R U . . .
C30A C 0.6383(9) 0.6732(3) 0.9096(2) 0.0349(18) Uani 1 1 d . . . . .
C31A C 0.6737(9) 0.6203(3) 0.9202(2) 0.0327(17) Uani 1 1 d . . . . .
H31A H 0.7373 0.6122 0.9424 0.039 Uiso 1 1 calc R U . . .
C32A C 0.6125(8) 0.5795(3) 0.89707(18) 0.0228(14) Uani 1 1 d . . . . .
C33A C 0.5185(9) 0.5898(3) 0.86426(18) 0.0272(15) Uani 1 1 d . . . . .
H33A H 0.4798 0.5604 0.8486 0.033 Uiso 1 1 calc R U . . .
O5B O -0.5203(6) 0.5171(2) 0.79092(14) 0.0350(12) Uani 1 1 d . . . . .
O6B O -0.4595(8) 0.4532(3) 0.74856(18) 0.0583(18) Uani 1 1 d . . . . .
O7B O -0.4041(12) 0.5810(4) 0.7145(2) 0.054(3) Uani 0.727(18) 1 d D . P A 1
H7B H -0.4030 0.6131 0.7236 0.081 Uiso 0.727(18) 1 calc R U P A 1
O71B O -0.158(3) 0.5895(12) 0.7161(8) 0.080(11) Uani 0.273(18) 1 d D U P A 2
H71A H -0.0753 0.5788 0.7281 0.120 Uiso 0.273(18) 1 calc R U P A 2
O8B O -0.1335(9) 0.4843(3) 0.8292(2) 0.069(2) Uani 1 1 d . . . . .
O9B O 0.2417(8) 0.4980(3) 0.93453(16) 0.0483(15) Uani 1 1 d . . . . .
O10B O 0.3348(7) 0.5774(3) 0.95304(16) 0.0444(14) Uani 1 1 d . . . . .
O11B O 0.1122(10) 0.7437(3) 0.8984(2) 0.079(3) Uani 1 1 d . . . . .
O12B O -0.0498(9) 0.7384(3) 0.8500(2) 0.073(2) Uani 1 1 d . . . . .
N3B N -0.2078(8) 0.5574(3) 0.79308(19) 0.0463(18) Uani 1 1 d . . . . .
H3B H -0.2221 0.5934 0.7916 0.056 Uiso 1 1 calc R U . . .
N4B N 0.2475(8) 0.5484(3) 0.93280(18) 0.0364(16) Uani 1 1 d . . . . .
N5B N 0.0334(9) 0.7183(3) 0.8752(2) 0.050(2) Uani 1 1 d . . . . .
C24B C -0.4282(12) 0.4950(4) 0.7690(2) 0.047(2) Uani 1 1 d . . . . .
C25B C -0.2650(10) 0.5212(5) 0.7618(2) 0.053(3) Uani 1 1 d . . . . .
H25B H -0.1848 0.4909 0.7586 0.064 Uiso 1 1 calc R U . . .
C26B C -0.2729(16) 0.5571(5) 0.7228(3) 0.072(4) Uani 1 1 d D . . . .
H26I H -0.2832 0.5311 0.7011 0.086 Uiso 0.273(18) 1 calc R U P A 2
H26J H -0.3725 0.5794 0.7230 0.086 Uiso 0.273(18) 1 calc R U P A 2
H26C H -0.1880 0.5857 0.7246 0.086 Uiso 0.727(18) 1 calc R U P A 1
H26D H -0.2463 0.5324 0.7013 0.086 Uiso 0.727(18) 1 calc R U P A 1
C27B C -0.1339(9) 0.5351(4) 0.8238(2) 0.042(2) Uani 1 1 d . . . . .
C28B C -0.0435(9) 0.5715(3) 0.8504(2) 0.0313(16) Uani 1 1 d . . . . .
C29B C 0.0543(9) 0.5450(3) 0.8790(2) 0.0327(16) Uani 1 1 d . . . . .
H29B H 0.0584 0.5058 0.8806 0.039 Uiso 1 1 calc R U . . .
C30B C 0.1412(8) 0.5764(3) 0.90402(17) 0.0249(15) Uani 1 1 d . . . . .
C31B C 0.1384(9) 0.6332(4) 0.9046(2) 0.0372(18) Uani 1 1 d . . . . .
H31B H 0.1981 0.6542 0.9229 0.045 Uiso 1 1 calc R U . . .
C32B C 0.0424(9) 0.6574(3) 0.8765(2) 0.0310(16) Uani 1 1 d . . . . .
C33B C -0.0473(9) 0.6271(3) 0.8496(2) 0.0339(17) Uani 1 1 d . . . . .
H33B H -0.1110 0.6457 0.8308 0.041 Uiso 1 1 calc R U . . .
O5C O -0.0044(6) 0.0265(2) 0.76432(13) 0.0310(11) Uani 1 1 d . . . . .
O6C O -0.2522(7) -0.0025(2) 0.77137(16) 0.0420(14) Uani 1 1 d . . . . .
O7C O -0.2880(7) 0.1206(2) 0.79792(15) 0.0447(14) Uani 1 1 d . . . . .
H7C H -0.3863 0.1140 0.7945 0.067 Uiso 1 1 calc R U . . .
O8C O -0.1683(6) 0.0149(2) 0.67332(15) 0.0387(13) Uani 1 1 d . . . . .
O9C O 0.1608(8) -0.0417(2) 0.56653(19) 0.0531(16) Uani 1 1 d . . . . .
O10C O 0.2087(7) 0.0226(2) 0.52471(16) 0.0451(14) Uani 1 1 d . . . . .
O11C O 0.2728(8) 0.2095(2) 0.57099(16) 0.0461(15) Uani 1 1 d . . . . .
O12C O 0.2344(9) 0.2254(2) 0.63073(17) 0.0553(17) Uani 1 1 d . . . . .
N3C N -0.1116(7) 0.0945(2) 0.70395(15) 0.0257(12) Uani 1 1 d . . . . .
H3C H -0.0596 0.1261 0.7038 0.031 Uiso 1 1 calc R U . . .
N4C N 0.1712(8) 0.0074(3) 0.55705(19) 0.0371(15) Uani 1 1 d . . . . .
N5C N 0.2261(8) 0.1967(3) 0.60245(19) 0.0366(15) Uani 1 1 d . . . . .
C24C C -0.1508(9) 0.0305(3) 0.75811(19) 0.0301(16) Uani 1 1 d . . . . .
C25C C -0.2145(9) 0.0802(3) 0.73571(18) 0.0304(16) Uani 1 1 d . . . . .
H25C H -0.3254 0.0721 0.7257 0.036 Uiso 1 1 calc R U . . .
C26C C -0.2186(9) 0.1314(3) 0.7625(2) 0.0343(18) Uani 1 1 d . . . . .
H26E H -0.1075 0.1448 0.7671 0.041 Uiso 1 1 calc R U . . .
H26F H -0.2797 0.1613 0.7495 0.041 Uiso 1 1 calc R U . . .
C27C C -0.0982(8) 0.0585(3) 0.67511(18) 0.0224(14) Uani 1 1 d . . . . .
C28C C 0.0088(8) 0.0761(3) 0.64304(17) 0.0248(14) Uani 1 1 d . . . . .
C29C C 0.0442(9) 0.0353(3) 0.6158(2) 0.0286(15) Uani 1 1 d . . . . .
H29C H 0.0054 -0.0013 0.6185 0.034 Uiso 1 1 calc R U . . .
C30C C 0.1365(8) 0.0495(3) 0.58492(19) 0.0245(14) Uani 1 1 d . . . . .
C31C C 0.1959(8) 0.1014(3) 0.57907(19) 0.0276(15) Uani 1 1 d . . . . .
H31C H 0.2579 0.1106 0.5576 0.033 Uiso 1 1 calc R U . . .
C32C C 0.1585(8) 0.1394(3) 0.60693(18) 0.0218(13) Uani 1 1 d . . . . .
C33C C 0.0716(8) 0.1286(3) 0.63818(19) 0.0236(14) Uani 1 1 d . . . . .
H33C H 0.0537 0.1567 0.6566 0.028 Uiso 1 1 calc R U . . .
O5D O 0.1929(10) 0.2565(3) 0.7565(2) 0.067(2) Uani 1 1 d . . . . .
O6D O 0.0682(7) 0.1955(2) 0.71785(15) 0.0385(13) Uani 1 1 d . . . . .
O7D O 0.3929(7) 0.0942(2) 0.79219(15) 0.0417(13) Uani 1 1 d . . . . .
H7D H 0.3804 0.0628 0.7825 0.062 Uiso 1 1 calc R U . . .
O8D O 0.5148(9) 0.2118(2) 0.69478(16) 0.0563(17) Uani 1 1 d . . . . .
O9D O 0.7861(7) 0.2113(2) 0.57480(15) 0.0414(14) Uani 1 1 d . . . . .
O10D O 0.8428(7) 0.1339(2) 0.54792(16) 0.0420(14) Uani 1 1 d . . . . .
O11D O 0.5606(9) -0.0315(3) 0.58534(18) 0.0593(19) Uani 1 1 d . . . . .
O12D O 0.4644(10) -0.0340(3) 0.64209(19) 0.066(2) Uani 1 1 d . . . . .
N3D N 0.3665(7) 0.1403(2) 0.71348(16) 0.0310(14) Uani 1 1 d . . . . .
H3D H 0.3311 0.1068 0.7086 0.037 Uiso 1 1 calc R U . . .
N4D N 0.7745(7) 0.1615(3) 0.57089(16) 0.0291(13) Uani 1 1 d . . . . .
N5D N 0.5219(8) -0.0105(3) 0.6147(2) 0.0388(16) Uani 1 1 d . . . . .
C24D C 0.1830(10) 0.2109(3) 0.7397(2) 0.0332(17) Uani 1 1 d . . . . .
C25D C 0.3168(10) 0.1696(3) 0.7480(2) 0.0394(19) Uani 1 1 d . . . . .
H25D H 0.4118 0.1907 0.7581 0.047 Uiso 1 1 calc R U . . .
C26D C 0.2676(10) 0.1294(4) 0.77917(19) 0.039(2) Uani 1 1 d . . . . .
H26G H 0.2282 0.1508 0.8011 0.047 Uiso 1 1 calc R U . . .
H26H H 0.1777 0.1064 0.7692 0.047 Uiso 1 1 calc R U . . .
C27D C 0.4648(10) 0.1649(3) 0.6899(2) 0.0343(17) Uani 1 1 d . . . . .
C28D C 0.5191(8) 0.1322(3) 0.65517(18) 0.0259(14) Uani 1 1 d . . . . .
C29D C 0.6106(9) 0.1604(3) 0.62883(19) 0.0267(15) Uani 1 1 d . . . . .
H29D H 0.6317 0.1987 0.6320 0.032 Uiso 1 1 calc R U . . .
C30D C 0.6703(8) 0.1321(3) 0.5980(2) 0.0282(15) Uani 1 1 d . . . . .
C31D C 0.6423(8) 0.0759(3) 0.59171(18) 0.0244(14) Uani 1 1 d . . . . .
H31D H 0.6823 0.0567 0.5703 0.029 Uiso 1 1 calc R U . . .
C32D C 0.5526(8) 0.0509(3) 0.61891(18) 0.0235(14) Uani 1 1 d . . . . .
C33D C 0.4901(8) 0.0761(3) 0.65037(18) 0.0229(13) Uani 1 1 d . . . . .
H33D H 0.4293 0.0559 0.6682 0.028 Uiso 1 1 calc R U . . .
O1W O 1.3244(8) 0.4514(2) 0.84068(16) 0.0475(15) Uani 1 1 d . . . . .
H11W H 1.2374 0.4315 0.8366 0.071 Uiso 1 1 d R U . . .
H12W H 1.3755 0.4518 0.8190 0.071 Uiso 1 1 d R U . . .
O2W O 0.5314(14) 0.2837(5) 0.7622(3) 0.125(4) Uani 1 1 d . . . . .
H21W H 0.4284 0.2758 0.7603 0.187 Uiso 1 1 d R U . . .
H22W H 0.5845 0.2564 0.7515 0.187 Uiso 1 1 d R U . . .
O3W O 1.0289(8) 0.3519(3) 0.7549(2) 0.0585(17) Uani 1 1 d . . . . .
H31W H 1.0781 0.3218 0.7500 0.088 Uiso 1 1 d R U . . .
H32W H 0.9306 0.3557 0.7467 0.088 Uiso 1 1 d R U . . .
O4W O 1.0455(8) 0.3902(3) 0.82907(19) 0.0577(17) Uani 1 1 d . . . . .
H41W H 0.9869 0.4204 0.8291 0.087 Uiso 1 1 d R U . . .
H42W H 1.0414 0.3785 0.8053 0.087 Uiso 1 1 d R U . . .
O5W O 1.2142(8) 0.4438(3) 0.73522(18) 0.0574(17) Uani 1 1 d . . . . .
H51W H 1.3179 0.4467 0.7400 0.086 Uiso 1 1 d R U . . .
H52W H 1.1723 0.4129 0.7437 0.086 Uiso 1 1 d R U . . .
O6W O 0.7056(8) 0.3628(3) 0.73260(19) 0.0642(18) Uani 1 1 d . . . . .
H61W H 0.6481 0.3362 0.7427 0.096 Uiso 1 1 d R U . . .
H62W H 0.6490 0.3924 0.7375 0.096 Uiso 1 1 d R U . . .
O7W O 0.9198(8) 0.2581(2) 0.66331(16) 0.0467(15) Uani 1 1 d . . . . .
H71W H 0.9656 0.2375 0.6812 0.070 Uiso 1 1 d R U . . .
H72W H 0.8250 0.2738 0.6645 0.070 Uiso 1 1 d R U . . .
O8W O 0.6150(9) 0.3094(3) 0.6652(2) 0.067(2) Uani 1 1 d . . . . .
H81W H 0.5817 0.2777 0.6743 0.101 Uiso 1 1 d R U . . .
H82W H 0.6434 0.3263 0.6866 0.101 Uiso 1 1 d R U . . .
O9W O 0.7296(9) 0.6724(3) 0.7762(2) 0.077(2) Uani 1 1 d . . . . .
H91W H 0.6383 0.6762 0.7633 0.116 Uiso 1 1 d R U . . .
H92W H 0.7960 0.6986 0.7693 0.116 Uiso 1 1 d R U . . .
O10W O 1.2363(7) 1.0305(2) 0.71195(17) 0.0453(14) Uani 1 1 d . . . . .
H101 H 1.1553 1.0365 0.7271 0.068 Uiso 1 1 d R U . . .
H102 H 1.2016 0.9965 0.7084 0.068 Uiso 1 1 d R U . . .
O11W O 0.4308(8) 0.9853(3) 0.7691(2) 0.0633(18) Uani 1 1 d . . . . .
H111 H 0.5359 0.9886 0.7691 0.095 Uiso 1 1 d R U . . .
H112 H 0.3967 1.0032 0.7485 0.095 Uiso 1 1 d R U . . .
O12W O 0.9435(15) 0.7545(5) 0.7549(4) 0.115(6) Uani 0.91(3) 1 d . U P B 1
O13W O 1.1605(16) 0.8078(5) 0.7988(3) 0.084(5) Uani 0.72(2) 1 d . U P C 1
O14W O 0.6664(19) 0.8144(8) 0.7274(4) 0.078(6) Uani 0.51(2) 1 d . U P D 1
O15W O 1.265(2) 0.8941(7) 0.7734(5) 0.091(5) Uani 0.55(2) 1 d . U P D 1
O16W O 1.356(3) 0.8749(9) 0.7525(8) 0.107(6) Uani 0.43(2) 1 d . U P D 1
O17W O 0.713(4) 0.9088(11) 0.7108(7) 0.090(6) Uani 0.42(3) 1 d . U P D 1
O18W O -0.097(3) 0.7148(14) 0.7260(8) 0.124(14) Uani 0.43(3) 1 d . U P E 1
O19W O 0.819(4) 0.9114(12) 0.7114(11) 0.091(5) Uani 0.39(3) 1 d . U P D 1
O20W O 1.143(3) 0.9066(10) 0.6969(7) 0.103(6) Uani 0.41(2) 1 d . U P D 1
O21W O 1.444(2) 0.8038(7) 0.7867(5) 0.059(7) Uani 0.37(2) 1 d . U P F 1
O22W O 1.179(4) 0.8907(11) 0.7350(9) 0.102(5) Uani 0.344(19) 1 d . U P D 1
O23W O 1.021(7) 0.897(2) 0.7194(15) 0.098(6) Uani 0.198(18) 1 d . U P D 1
O24W O 0.611(7) 0.910(2) 0.6879(15) 0.091(6) Uani 0.181(18) 1 d . U P D 1
O25W O 0.676(7) 0.859(3) 0.7189(17) 0.089(6) Uani 0.152(18) 1 d . U P D 1
O26W O 0.831(10) 0.901(4) 0.734(3) 0.092(6) Uani 0.12(3) 1 d . U P D 1

loop_
_atom_site_aniso_label
_atom_site_aniso_U_11
_atom_site_aniso_U_22
_atom_site_aniso_U_33
_atom_site_aniso_U_23
_atom_site_aniso_U_13
_atom_site_aniso_U_12
O1A 0.055(3) 0.025(3) 0.028(3) 0.002(2) 0.015(2) 0.001(2)
O2A 0.052(3) 0.016(2) 0.019(2) -0.0072(18) 0.000(2) -0.002(2)
O3A 0.049(3) 0.013(2) 0.019(2) 0.0014(17) 0.001(2) -0.004(2)
O4A 0.043(3) 0.026(3) 0.023(2) 0.005(2) -0.003(2) -0.003(2)
N1A 0.029(3) 0.008(2) 0.018(2) -0.0033(18) 0.004(2) -0.012(2)
N2A 0.060(4) 0.017(3) 0.020(3) -0.003(2) 0.002(3) 0.002(3)
C1A 0.021(2) 0.0187(18) 0.0206(18) -0.0067(15) -0.0044(16) -0.0022(16)
C2A 0.021(2) 0.019(2) 0.0214(19) -0.0072(16) -0.0041(17) -0.0021(17)
C3A 0.018(3) 0.026(3) 0.021(3) 0.002(2) 0.002(3) -0.004(3)
C4A 0.037(4) 0.020(3) 0.015(3) 0.004(2) 0.000(3) -0.001(3)
C5A 0.020(3) 0.027(3) 0.016(3) -0.008(2) -0.001(2) 0.000(3)
C6A 0.022(2) 0.019(2) 0.0217(19) -0.0052(16) -0.0051(17) -0.0014(17)
C7A 0.028(4) 0.021(3) 0.015(3) 0.003(2) -0.001(3) -0.001(3)
C8A 0.038(4) 0.017(3) 0.017(3) 0.002(2) 0.003(3) -0.010(3)
C9A 0.021(3) 0.022(3) 0.017(3) 0.005(2) -0.002(2) 0.003(3)
C10A 0.032(4) 0.018(3) 0.021(3) 0.002(2) -0.005(3) 0.003(3)
C11A 0.037(4) 0.028(4) 0.030(4) 0.003(3) 0.000(3) 0.007(3)
C12A 0.060(6) 0.027(4) 0.039(4) 0.008(3) 0.012(4) 0.006(4)
C13A 0.049(5) 0.020(4) 0.035(4) 0.003(3) 0.018(4) 0.007(3)
C14A 0.050(5) 0.020(4) 0.035(4) 0.002(3) 0.015(4) 0.008(3)
C15A 0.064(6) 0.027(4) 0.022(4) -0.003(3) 0.004(4) 0.009(4)
C16A 0.058(5) 0.026(4) 0.020(3) 0.001(3) 0.000(3) -0.007(3)
C17A 0.023(3) 0.033(4) 0.022(3) 0.006(3) -0.001(3) -0.006(3)
C18A 0.029(4) 0.026(3) 0.018(3) 0.005(3) -0.005(3) -0.008(3)
C19A 0.035(4) 0.029(4) 0.028(4) 0.006(3) 0.009(3) 0.013(3)
C20A 0.049(5) 0.024(4) 0.021(3) -0.005(3) 0.006(3) -0.003(3)
C21A 0.041(4) 0.010(3) 0.019(3) 0.003(2) 0.003(3) -0.009(3)
C22A 0.041(4) 0.027(4) 0.014(3) -0.008(2) 0.004(3) -0.009(3)
C23A 0.056(5) 0.022(3) 0.022(3) 0.004(3) -0.007(3) -0.013(3)
O1B 0.044(3) 0.019(2) 0.038(3) 0.004(2) 0.006(2) 0.000(2)
O2B 0.056(4) 0.028(3) 0.027(3) 0.006(2) 0.015(2) 0.003(2)
O3B 0.065(4) 0.020(3) 0.028(3) -0.001(2) 0.012(3) 0.003(2)
O4B 0.042(3) 0.018(2) 0.033(3) 0.007(2) 0.009(2) 0.004(2)
N1B 0.030(3) 0.025(3) 0.023(3) 0.004(2) 0.002(2) 0.003(2)
N2B 0.043(4) 0.021(3) 0.023(3) 0.003(2) 0.008(3) 0.004(3)
C1B 0.021(4) 0.017(3) 0.043(4) 0.011(3) 0.007(3) 0.002(3)
C2B 0.041(4) 0.026(4) 0.018(3) 0.002(3) 0.008(3) 0.006(3)
C3B 0.019(3) 0.020(3) 0.039(4) 0.001(3) 0.008(3) 0.011(3)
C4B 0.021(3) 0.020(3) 0.039(4) -0.003(3) 0.007(3) -0.005(3)
C5B 0.017(3) 0.033(4) 0.031(4) 0.004(3) 0.006(3) 0.009(3)
C6B 0.032(4) 0.019(3) 0.029(4) 0.003(3) 0.001(3) -0.005(3)
C7B 0.025(4) 0.014(3) 0.035(4) -0.001(3) -0.001(3) 0.001(2)
C8B 0.017(3) 0.021(3) 0.023(3) 0.006(2) 0.004(3) -0.001(2)
C9B 0.026(4) 0.019(3) 0.030(3) 0.012(3) 0.012(3) 0.002(3)
C10B 0.036(4) 0.016(3) 0.038(4) -0.005(3) 0.000(3) 0.005(3)
C11B 0.020(3) 0.018(3) 0.033(3) 0.006(3) -0.007(3) -0.003(3)
C12B 0.046(5) 0.028(4) 0.029(4) -0.006(3) 0.012(3) -0.006(3)
C13B 0.051(5) 0.029(4) 0.019(3) 0.002(3) -0.003(3) -0.003(3)
C14B 0.028(4) 0.030(4) 0.030(4) 0.006(3) 0.008(3) 0.009(3)
C15B 0.044(5) 0.022(4) 0.028(4) 0.004(3) 0.006(3) -0.001(3)
C16B 0.040(4) 0.015(3) 0.040(4) 0.010(3) -0.004(3) 0.005(3)
C17B 0.027(4) 0.021(3) 0.031(4) 0.003(3) -0.006(3) 0.002(3)
C18B 0.035(4) 0.025(4) 0.028(4) -0.005(3) -0.003(3) -0.002(3)
C19B 0.030(4) 0.022(3) 0.034(4) -0.001(3) 0.001(3) 0.004(3)
C20B 0.036(4) 0.024(4) 0.029(4) 0.009(3) -0.006(3) -0.008(3)
C21B 0.031(4) 0.021(3) 0.025(3) 0.007(3) -0.008(3) -0.003(3)
C22B 0.081(7) 0.033(4) 0.024(4) -0.008(3) 0.010(4) 0.000(4)
C23B 0.053(5) 0.009(3) 0.044(4) 0.004(3) 0.010(4) -0.009(3)
O1C 0.061(4) 0.016(2) 0.032(3) 0.003(2) -0.006(3) -0.005(2)
O2C 0.053(3) 0.017(2) 0.023(2) -0.0021(18) 0.001(2) 0.010(2)
O3C 0.044(3) 0.018(2) 0.027(3) -0.0020(19) 0.005(2) 0.003(2)
O4C 0.046(3) 0.034(3) 0.017(2) -0.003(2) -0.001(2) 0.004(2)
N1C 0.034(3) 0.025(3) 0.014(2) -0.004(2) 0.001(2) 0.004(2)
N2C 0.054(4) 0.015(3) 0.015(2) -0.002(2) 0.010(3) 0.006(3)
C1C 0.015(3) 0.036(4) 0.015(3) -0.006(3) 0.003(2) -0.005(3)
C2C 0.026(4) 0.030(4) 0.023(3) -0.005(3) -0.002(3) 0.004(3)
C3C 0.037(4) 0.018(3) 0.020(3) 0.002(2) 0.004(3) 0.001(3)
C4C 0.035(4) 0.021(3) 0.019(3) -0.006(2) 0.001(3) 0.003(3)
C5C 0.021(3) 0.016(3) 0.029(3) -0.001(3) 0.003(3) 0.001(2)
C6C 0.028(4) 0.018(3) 0.020(3) 0.002(2) -0.001(3) 0.007(3)
C7C 0.042(4) 0.020(3) 0.020(3) 0.004(3) -0.008(3) -0.001(3)
C8C 0.037(4) 0.019(3) 0.017(3) -0.005(2) -0.006(3) 0.008(3)
C9C 0.028(4) 0.027(4) 0.023(3) 0.000(3) 0.003(3) 0.000(3)
C10C 0.042(4) 0.033(4) 0.013(3) 0.000(3) -0.004(3) -0.005(3)
C11C 0.036(4) 0.039(4) 0.017(3) 0.006(3) 0.000(3) -0.013(3)
C12C 0.077(6) 0.017(3) 0.031(4) 0.004(3) -0.006(4) -0.001(4)
C13C 0.057(5) 0.021(4) 0.025(4) 0.002(3) -0.004(3) -0.002(3)
C14C 0.041(4) 0.026(4) 0.024(3) 0.000(3) -0.003(3) -0.012(3)
C15C 0.055(5) 0.013(3) 0.028(4) -0.005(3) -0.007(3) 0.007(3)
C16C 0.054(5) 0.027(4) 0.010(3) 0.000(3) 0.005(3) 0.009(3)
C17C 0.046(4) 0.017(3) 0.005(2) 0.003(2) 0.002(3) -0.001(3)
C18C 0.020(3) 0.019(3) 0.018(3) -0.002(2) 0.001(2) 0.002(2)
C19C 0.047(5) 0.027(4) 0.024(3) 0.010(3) -0.004(3) -0.004(3)
C20C 0.032(4) 0.030(4) 0.017(3) -0.001(3) -0.003(3) 0.003(3)
C21C 0.047(4) 0.017(3) 0.011(3) -0.006(2) -0.008(3) 0.014(3)
C22C 0.039(4) 0.023(4) 0.033(4) -0.013(3) 0.009(3) -0.002(3)
C23C 0.065(6) 0.024(4) 0.023(3) -0.001(3) 0.009(4) 0.003(4)
O1D 0.044(3) 0.033(3) 0.028(3) 0.001(2) 0.003(2) 0.002(2)
O2D 0.052(3) 0.017(2) 0.028(3) -0.0048(19) -0.009(2) 0.001(2)
O3D 0.051(3) 0.023(3) 0.029(3) -0.003(2) -0.008(2) 0.000(2)
O4D 0.069(4) 0.031(3) 0.027(3) -0.006(2) -0.010(3) 0.004(3)
N1D 0.041(4) 0.017(3) 0.025(3) -0.002(2) -0.003(3) 0.002(2)
N2D 0.057(4) 0.024(3) 0.017(3) -0.004(2) 0.002(3) 0.007(3)
C1D 0.034(4) 0.025(4) 0.031(4) 0.001(3) -0.012(3) 0.009(3)
C2D 0.032(4) 0.028(4) 0.033(4) -0.003(3) -0.004(3) 0.001(3)
C3D 0.036(4) 0.016(3) 0.030(4) 0.005(3) -0.002(3) -0.002(3)
C4D 0.043(4) 0.017(3) 0.025(3) -0.006(3) 0.001(3) 0.004(3)
C5D 0.034(4) 0.026(4) 0.021(3) -0.004(3) 0.003(3) -0.001(3)
C6D 0.019(3) 0.021(3) 0.033(4) -0.003(3) 0.000(3) 0.001(3)
C7D 0.035(4) 0.021(3) 0.032(4) -0.003(3) -0.007(3) 0.005(3)
C8D 0.036(4) 0.019(3) 0.028(3) 0.000(3) 0.005(3) 0.005(3)
C9D 0.043(4) 0.014(3) 0.036(4) -0.006(3) 0.004(3) -0.002(3)
C10D 0.066(6) 0.013(3) 0.027(3) -0.005(3) -0.003(4) -0.010(3)
C11D 0.029(4) 0.024(3) 0.032(4) 0.006(3) 0.000(3) 0.008(3)
C12D 0.072(6) 0.027(4) 0.023(3) 0.013(3) 0.002(4) 0.006(4)
C13D 0.058(6) 0.042(5) 0.025(4) 0.002(3) -0.018(4) 0.006(4)
C14D 0.043(5) 0.038(4) 0.021(3) 0.002(3) -0.011(3) 0.002(4)
C15D 0.047(5) 0.037(4) 0.021(3) 0.001(3) -0.009(3) 0.002(4)
C16D 0.049(5) 0.026(4) 0.041(4) -0.004(3) 0.005(4) 0.004(3)
C17D 0.026(4) 0.025(4) 0.032(4) -0.005(3) -0.002(3) 0.002(3)
C18D 0.030(4) 0.016(3) 0.024(3) 0.001(2) -0.009(3) 0.001(3)
C19D 0.028(4) 0.020(3) 0.030(4) -0.001(3) -0.003(3) -0.001(3)
C20D 0.038(4) 0.034(4) 0.030(4) -0.004(3) -0.004(3) -0.007(3)
C21D 0.026(4) 0.025(3) 0.033(4) 0.001(3) -0.002(3) -0.006(3)
C22D 0.077(6) 0.032(4) 0.021(4) -0.012(3) -0.008(4) 0.005(4)
C23D 0.053(5) 0.019(3) 0.028(4) -0.001(3) -0.010(3) -0.004(3)
O5A 0.044(4) 0.048(3) 0.020(2) 0.004(2) 0.003(2) 0.000(3)
O6A 0.047(4) 0.049(4) 0.038(3) 0.014(3) 0.003(3) 0.020(3)
O7A 0.086(6) 0.059(5) 0.097(6) -0.004(4) 0.009(5) -0.007(4)
O8A 0.069(4) 0.022(3) 0.054(4) 0.008(3) -0.006(3) 0.011(3)
O9A 0.070(5) 0.039(4) 0.113(7) -0.034(4) -0.025(4) 0.001(3)
O10A 0.094(6) 0.063(5) 0.101(6) -0.050(5) -0.055(5) 0.026(4)
O11A 0.075(4) 0.033(3) 0.043(3) 0.017(3) -0.029(3) -0.004(3)
O12A 0.150(8) 0.027(3) 0.077(5) 0.007(3) -0.061(5) -0.001(4)
N3A 0.041(4) 0.033(3) 0.022(3) 0.005(3) -0.002(3) -0.003(3)
N4A 0.057(5) 0.037(5) 0.085(6) -0.024(4) -0.015(5) 0.004(4)
N5A 0.065(5) 0.020(3) 0.042(4) 0.005(3) -0.011(3) -0.007(3)
C24A 0.055(5) 0.032(4) 0.023(4) -0.001(3) 0.014(4) 0.004(4)
C25A 0.043(5) 0.034(4) 0.034(4) 0.014(3) 0.002(4) 0.004(3)
C26A 0.089(8) 0.056(6) 0.050(5) 0.024(5) -0.048(5) -0.034(5)
C27A 0.040(5) 0.058(6) 0.024(4) 0.019(4) 0.011(3) 0.002(4)
C28A 0.028(4) 0.017(3) 0.030(4) 0.003(3) 0.006(3) -0.001(3)
C29A 0.032(4) 0.020(3) 0.048(4) 0.007(3) 0.007(4) -0.007(3)
C30A 0.033(4) 0.026(4) 0.047(5) -0.022(3) 0.006(4) -0.004(3)
C31A 0.039(4) 0.026(4) 0.033(4) -0.004(3) 0.002(3) -0.008(3)
C32A 0.027(4) 0.021(3) 0.021(3) 0.006(3) 0.006(3) 0.005(3)
C33A 0.039(4) 0.023(3) 0.021(3) 0.004(3) 0.005(3) 0.004(3)
O5B 0.045(3) 0.032(3) 0.028(3) 0.000(2) 0.002(2) -0.002(2)
O6B 0.075(5) 0.045(4) 0.054(4) -0.025(3) -0.016(3) 0.016(3)
O7B 0.063(7) 0.059(6) 0.040(5) 0.008(4) -0.009(4) -0.020(5)
O71B 0.066(14) 0.094(15) 0.078(14) 0.005(11) -0.014(10) 0.001(11)
O8B 0.073(5) 0.044(4) 0.089(5) -0.021(4) -0.022(4) -0.003(3)
O9B 0.067(4) 0.041(4) 0.038(3) 0.010(3) 0.006(3) 0.015(3)
O10B 0.049(4) 0.051(4) 0.032(3) 0.009(3) -0.014(3) -0.001(3)
O11B 0.126(7) 0.025(3) 0.083(5) -0.007(3) -0.050(5) 0.010(4)
O12B 0.093(6) 0.029(3) 0.093(6) 0.003(3) -0.039(5) 0.008(3)
N3B 0.048(4) 0.055(5) 0.036(4) -0.016(3) -0.004(3) -0.012(4)
N4B 0.030(4) 0.048(4) 0.032(3) 0.012(3) 0.005(3) 0.009(3)
N5B 0.061(5) 0.026(4) 0.063(5) 0.000(3) -0.023(4) 0.010(3)
C24B 0.062(6) 0.049(5) 0.029(4) -0.004(4) -0.019(4) 0.005(4)
C25B 0.031(5) 0.090(8) 0.038(5) -0.021(5) 0.001(4) 0.000(5)
C26B 0.093(9) 0.083(8) 0.038(5) -0.007(5) 0.000(6) -0.055(8)
C27B 0.033(4) 0.052(5) 0.040(4) -0.021(4) 0.006(4) 0.004(4)
C28B 0.028(4) 0.043(5) 0.023(3) -0.005(3) 0.001(3) -0.010(3)
C29B 0.034(4) 0.038(4) 0.027(3) 0.003(3) 0.008(3) 0.003(3)
C30B 0.026(3) 0.040(4) 0.009(3) 0.009(3) 0.000(2) 0.001(3)
C31B 0.031(4) 0.049(5) 0.032(4) -0.010(4) -0.002(3) -0.003(4)
C32B 0.027(4) 0.038(4) 0.028(4) 0.002(3) 0.004(3) -0.003(3)
C33B 0.031(4) 0.043(5) 0.028(4) 0.009(3) 0.009(3) 0.007(3)
O5C 0.035(3) 0.038(3) 0.020(2) 0.006(2) 0.013(2) 0.002(2)
O6C 0.041(3) 0.044(3) 0.040(3) 0.011(3) -0.003(3) -0.006(3)
O7C 0.052(4) 0.056(4) 0.026(3) -0.004(3) -0.001(3) -0.003(3)
O8C 0.036(3) 0.044(3) 0.036(3) 0.001(3) -0.001(2) -0.008(3)
O9C 0.059(4) 0.032(3) 0.068(4) -0.017(3) 0.004(3) 0.001(3)
O10C 0.047(3) 0.049(4) 0.040(3) -0.020(3) 0.015(3) -0.006(3)
O11C 0.077(4) 0.022(3) 0.041(3) 0.007(2) 0.029(3) 0.008(3)
O12C 0.098(5) 0.030(3) 0.040(3) -0.007(3) 0.028(3) -0.010(3)
N3C 0.026(3) 0.033(3) 0.018(3) -0.001(2) 0.004(2) -0.001(2)
N4C 0.035(4) 0.043(4) 0.034(3) -0.016(3) 0.010(3) 0.000(3)
N5C 0.041(4) 0.031(4) 0.038(4) 0.005(3) 0.011(3) 0.010(3)
C24C 0.033(4) 0.042(4) 0.015(3) -0.010(3) 0.003(3) 0.000(3)
C25C 0.040(4) 0.035(4) 0.016(3) 0.000(3) 0.008(3) 0.011(3)
C26C 0.033(4) 0.032(4) 0.039(4) 0.010(3) 0.016(3) 0.009(3)
C27C 0.018(3) 0.028(4) 0.021(3) 0.004(3) -0.007(3) 0.001(3)
C28C 0.023(3) 0.034(4) 0.017(3) -0.001(3) -0.004(3) 0.008(3)
C29C 0.033(4) 0.024(3) 0.029(3) -0.011(3) -0.006(3) -0.001(3)
C30C 0.024(3) 0.024(3) 0.025(3) -0.007(3) -0.004(3) 0.005(3)
C31C 0.026(4) 0.035(4) 0.022(3) 0.004(3) 0.001(3) 0.010(3)
C32C 0.025(3) 0.023(3) 0.017(3) 0.003(2) -0.003(3) 0.010(3)
C33C 0.024(3) 0.022(3) 0.025(3) -0.001(3) -0.006(3) 0.008(3)
O5D 0.102(6) 0.039(4) 0.060(4) -0.014(3) -0.009(4) 0.012(4)
O6D 0.052(4) 0.027(3) 0.036(3) 0.005(2) 0.006(3) 0.005(2)
O7D 0.045(3) 0.046(3) 0.033(3) -0.002(2) -0.002(3) 0.004(3)
O8D 0.097(5) 0.031(3) 0.042(3) -0.009(2) 0.027(3) -0.010(3)
O9D 0.063(4) 0.026(3) 0.036(3) 0.007(2) 0.013(3) -0.014(3)
O10D 0.045(3) 0.048(4) 0.034(3) 0.003(3) 0.021(3) 0.003(3)
O11D 0.085(5) 0.046(4) 0.049(4) -0.020(3) 0.042(3) -0.012(3)
O12D 0.112(6) 0.036(4) 0.051(4) -0.006(3) 0.033(4) -0.031(4)
N3D 0.042(4) 0.027(3) 0.024(3) -0.006(2) 0.008(3) -0.007(3)
N4D 0.025(3) 0.041(4) 0.021(3) 0.004(3) 0.000(2) 0.001(3)
N5D 0.027(4) 0.032(4) 0.057(4) -0.004(3) 0.003(3) -0.003(3)
C24D 0.056(5) 0.026(4) 0.018(3) -0.002(3) 0.010(3) -0.004(3)
C25D 0.039(5) 0.041(5) 0.038(4) -0.008(4) 0.004(4) -0.015(4)
C26D 0.038(4) 0.067(6) 0.012(3) -0.015(3) 0.006(3) -0.009(4)
C27D 0.043(5) 0.028(4) 0.032(4) -0.006(3) 0.005(3) 0.007(3)
C28D 0.028(4) 0.031(4) 0.018(3) -0.006(3) -0.001(3) 0.001(3)
C29D 0.035(4) 0.022(3) 0.023(3) -0.003(3) -0.005(3) -0.001(3)
C30D 0.024(4) 0.032(4) 0.028(4) 0.005(3) -0.008(3) 0.003(3)
C31D 0.020(3) 0.036(4) 0.017(3) 0.005(3) 0.000(3) 0.002(3)
C32D 0.017(3) 0.028(3) 0.024(3) 0.003(3) -0.016(3) 0.005(3)
C33D 0.023(3) 0.025(3) 0.021(3) 0.001(2) -0.006(3) -0.004(3)
O1W 0.066(4) 0.035(3) 0.041(3) 0.005(3) -0.003(3) 0.000(3)
O2W 0.138(10) 0.136(10) 0.100(7) -0.023(7) 0.013(7) 0.009(7)
O3W 0.057(4) 0.039(3) 0.080(5) -0.019(3) -0.001(4) 0.000(3)
O4W 0.069(5) 0.045(4) 0.059(4) 0.004(3) -0.013(4) 0.010(3)
O5W 0.067(4) 0.054(4) 0.051(4) 0.004(3) -0.009(3) -0.007(3)
O6W 0.070(5) 0.053(4) 0.071(4) -0.004(4) 0.018(4) 0.009(3)
O7W 0.063(4) 0.031(3) 0.045(3) 0.011(2) -0.006(3) 0.000(3)
O8W 0.090(6) 0.036(4) 0.075(5) 0.009(3) 0.002(4) -0.013(3)
O9W 0.060(5) 0.088(6) 0.083(5) 0.044(4) -0.029(4) -0.010(4)
O10W 0.044(3) 0.038(3) 0.054(4) 0.002(3) 0.014(3) 0.000(3)
O11W 0.053(4) 0.065(4) 0.072(5) 0.003(4) 0.001(3) 0.008(3)
O12W 0.126(9) 0.096(8) 0.124(10) 0.006(6) 0.036(7) -0.014(6)
O13W 0.117(9) 0.061(7) 0.073(7) -0.001(5) -0.017(6) 0.012(6)
O14W 0.088(9) 0.082(9) 0.065(8) -0.030(6) 0.012(6) -0.029(7)
O15W 0.104(9) 0.075(8) 0.095(8) -0.009(6) 0.011(7) -0.016(6)
O16W 0.110(9) 0.088(9) 0.124(9) -0.017(7) 0.017(8) -0.003(7)
O17W 0.092(8) 0.093(8) 0.085(8) -0.002(6) 0.005(7) 0.000(7)
O18W 0.108(16) 0.151(18) 0.114(16) 0.036(11) -0.009(10) 0.008(11)
O19W 0.095(8) 0.090(7) 0.088(8) -0.007(6) -0.002(7) -0.004(6)
O20W 0.113(9) 0.093(9) 0.105(9) -0.007(7) 0.005(8) -0.006(7)
O21W 0.066(11) 0.046(10) 0.065(11) -0.004(7) -0.004(8) 0.013(7)
O22W 0.112(8) 0.087(8) 0.107(8) -0.007(7) 0.000(7) -0.004(7)
O23W 0.103(8) 0.091(8) 0.100(8) -0.007(7) 0.002(7) -0.002(7)
O24W 0.094(9) 0.092(9) 0.088(9) -0.007(8) 0.002(8) 0.000(8)
O25W 0.094(8) 0.091(8) 0.084(8) -0.009(7) 0.005(7) -0.004(7)
O26W 0.095(8) 0.091(8) 0.089(8) -0.005(7) 0.003(7) -0.004(7)

loop_
_atom_type_symbol
_atom_type_description
_atom_type_scat_dispersion_real
_atom_type_scat_dispersion_imag
_atom_type_scat_source
C C 0.0033 0.0016 'International Tables Vol C Tables 4.2.6.8 and 6.1.1.4'
H H 0.0000 0.0000 'International Tables Vol C Tables 4.2.6.8 and 6.1.1.4'
N N 0.0061 0.0033 'International Tables Vol C Tables 4.2.6.8 and 6.1.1.4'
O O 0.0106 0.0060 'International Tables Vol C Tables 4.2.6.8 and 6.1.1.4'

loop_
_geom_angle_atom_site_label_1
_geom_angle_atom_site_label_2
_geom_angle_atom_site_label_3
_geom_angle
C11A O1A C12A 115.2(6)
C2A O2A C22A 118.7(5)
C3A O3A C23A 116.8(5)
C9A N1A C6A 126.0(5)
C9A N1A C8A 118.9(5)
C6A N1A C8A 107.5(5)
C16A N2A C15A 113.4(6)
C16A N2A C21A 106.5(5)
C15A N2A C21A 113.2(6)
C16A N2A H2A 107.9
C15A N2A H2A 107.9
C21A N2A H2A 107.9
C2A C1A C6A 115.8(6)
C2A C1A H1A 122.1
C6A C1A H1A 122.1
O2A C2A C1A 124.4(6)
O2A C2A C3A 113.7(6)
C1A C2A C3A 121.9(6)
O3A C3A C4A 124.5(6)
O3A C3A C2A 115.6(6)
C4A C3A C2A 119.9(6)
C5A C4A C3A 119.1(6)
C5A C4A H4A 120.4
C3A C4A H4A 120.4
C4A C5A C6A 120.3(6)
C4A C5A C7A 128.4(6)
C6A C5A C7A 111.2(6)
C5A C6A C1A 122.9(6)
C5A C6A N1A 110.2(5)
C1A C6A N1A 126.8(6)
C5A C7A C21A 114.5(5)
C5A C7A C8A 102.8(5)
C21A C7A C8A 114.4(5)
C5A C7A C17A 114.1(6)
C21A C7A C17A 101.2(5)
C8A C7A C17A 110.3(5)
N1A C8A C18A 105.8(5)
N1A C8A C7A 105.0(5)
C18A C8A C7A 116.5(5)
N1A C8A H8A 109.7
C18A C8A H8A 109.7
C7A C8A H8A 109.7
O4A C9A N1A 122.4(6)
O4A C9A C10A 123.6(5)
N1A C9A C10A 114.0(5)
C9A C10A C11A 117.3(6)
C9A C10A H10A 108.0
C11A C10A H10A 108.0
C9A C10A H10B 108.0
C11A C10A H10B 108.0
H10A C10A H10B 107.2
O1A C11A C10A 104.6(6)
O1A C11A C18A 113.7(6)
C10A C11A C18A 108.9(6)
O1A C11A H11A 109.8
C10A C11A H11A 109.8
C18A C11A H11A 109.8
O1A C12A C13A 112.7(7)
O1A C12A H12A 109.1
C13A C12A H12A 109.1
O1A C12A H12B 109.1
C13A C12A H12B 109.1
H12A C12A H12B 107.8
C14A C13A C12A 122.0(8)
C14A C13A H13A 119.0
C12A C13A H13A 119.0
C13A C14A C15A 122.5(8)
C13A C14A C19A 121.5(7)
C15A C14A C19A 116.0(6)
C14A C15A N2A 109.8(6)
C14A C15A H15A 109.7
N2A C15A H15A 109.7
C14A C15A H15B 109.7
N2A C15A H15B 109.7
H15A C15A H15B 108.2
C17A C16A N2A 106.0(6)
C17A C16A H16A 110.5
N2A C16A H16A 110.5
C17A C16A H16B 110.5
N2A C16A H16B 110.5
H16A C16A H16B 108.7
C16A C17A C7A 102.8(6)
C16A C17A H17A 111.2
C7A C17A H17A 111.2
C16A C17A H17B 111.2
C7A C17A H17B 111.2
H17A C17A H17B 109.1
C19A C18A C8A 114.4(5)
C19A C18A C11A 117.7(6)
C8A C18A C11A 107.3(5)
C19A C18A H18A 105.5
C8A C18A H18A 105.5
C11A C18A H18A 105.5
C14A C19A C18A 114.4(6)
C14A C19A C20A 109.0(6)
C18A C19A C20A 105.0(5)
C14A C19A H19A 109.4
C18A C19A H19A 109.4
C20A C19A H19A 109.4
C21A C20A C19A 109.0(6)
C21A C20A H20A 109.9
C19A C20A H20A 109.9
C21A C20A H20B 109.9
C19A C20A H20B 109.9
H20A C20A H20B 108.3
C20A C21A C7A 114.8(5)
C20A C21A N2A 110.8(5)
C7A C21A N2A 105.6(5)
C20A C21A H21A 108.5
C7A C21A H21A 108.5
N2A C21A H21A 108.5
O2A C22A H22A 109.5
O2A C22A H22B 109.5
H22A C22A H22B 109.5
O2A C22A H22C 109.5
H22A C22A H22C 109.5
H22B C22A H22C 109.5
O3A C23A H23A 109.5
O3A C23A H23B 109.5
H23A C23A H23B 109.5
O3A C23A H23C 109.5
H23A C23A H23C 109.5
H23B C23A H23C 109.5
C11B O1B C12B 116.0(5)
C2B O2B C22B 116.8(6)
C3B O3B C23B 116.8(5)
C9B N1B C6B 125.6(6)
C9B N1B C8B 119.8(5)
C6B N1B C8B 110.1(5)
C16B N2B C15B 110.9(6)
C16B N2B C21B 106.3(5)
C15B N2B C21B 113.8(5)
C16B N2B H2B 108.6
C15B N2B H2B 108.6
C21B N2B H2B 108.6
C6B C1B C2B 118.1(6)
C6B C1B H1B 121.0
C2B C1B H1B 121.0
O2B C2B C3B 116.3(6)
O2B C2B C1B 124.1(6)
C3B C2B C1B 119.6(6)
C2B C3B O3B 114.9(6)
C2B C3B C4B 121.2(6)
O3B C3B C4B 123.9(6)
C5B C4B C3B 117.8(6)
C5B C4B H4B 121.1
C3B C4B H4B 121.1
C6B C5B C4B 120.6(7)
C6B C5B C7B 111.5(6)
C4B C5B C7B 127.4(6)
C1B C6B C5B 122.5(7)
C1B C6B N1B 127.6(6)
C5B C6B N1B 109.9(6)
C21B C7B C17B 102.8(6)
C21B C7B C5B 116.0(6)
C17B C7B C5B 111.5(5)
C21B C7B C8B 113.0(5)
C17B C7B C8B 112.2(5)
C5B C7B C8B 101.6(5)
N1B C8B C18B 107.0(5)
N1B C8B C7B 104.1(5)
C18B C8B C7B 118.6(5)
N1B C8B H8B 108.9
C18B C8B H8B 108.9
C7B C8B H8B 108.9
O4B C9B N1B 122.5(6)
O4B C9B C10B 122.9(6)
N1B C9B C10B 114.6(6)
C9B C10B C11B 118.8(6)
C9B C10B H10C 107.6
C11B C10B H10C 107.6
C9B C10B H10D 107.6
C11B C10B H10D 107.6
H10C C10B H10D 107.0
O1B C11B C10B 105.2(5)
O1B C11B C18B 114.1(5)
C10B C11B C18B 111.0(6)
O1B C11B H11B 108.8
C10B C11B H11B 108.8
C18B C11B H11B 108.8
O1B C12B C13B 111.4(6)
O1B C12B H12C 109.3
C13B C12B H12C 109.3
O1B C12B H12D 109.3
C13B C12B H12D 109.3
H12C C12B H12D 108.0
C14B C13B C12B 121.2(6)
C14B C13B H13B 119.4
C12B C13B H13B 119.4
C13B C14B C19B 123.4(6)
C13B C14B C15B 120.3(7)
C19B C14B C15B 116.3(6)
N2B C15B C14B 110.6(6)
N2B C15B H15C 109.5
C14B C15B H15C 109.5
N2B C15B H15D 109.5
C14B C15B H15D 109.5
H15C C15B H15D 108.1
N2B C16B C17B 105.4(6)
N2B C16B H16C 110.7
C17B C16B H16C 110.7
N2B C16B H16D 110.7
C17B C16B H16D 110.7
H16C C16B H16D 108.8
C16B C17B C7B 103.9(6)
C16B C17B H17C 111.0
C7B C17B H17C 111.0
C16B C17B H17D 111.0
C7B C17B H17D 111.0
H17C C17B H17D 109.0
C8B C18B C19B 111.8(6)
C8B C18B C11B 107.4(6)
C19B C18B C11B 119.9(6)
C8B C18B H18B 105.6
C19B C18B H18B 105.6
C11B C18B H18B 105.6
C14B C19B C18B 115.4(6)
C14B C19B C20B 109.3(6)
C18B C19B C20B 107.1(6)
C14B C19B H19B 108.3
C18B C19B H19B 108.3
C20B C19B H19B 108.3
C21B C20B C19B 108.4(6)
C21B C20B H20C 110.0
C19B C20B H20C 110.0
C21B C20B H20D 110.0
C19B C20B H20D 110.0
H20C C20B H20D 108.4
C7B C21B C20B 117.3(6)
C7B C21B N2B 105.8(5)
C20B C21B N2B 108.4(6)
C7B C21B H21B 108.3
C20B C21B H21B 108.3
N2B C21B H21B 108.3
O2B C22B H22D 109.5
O2B C22B H22E 109.5
H22D C22B H22E 109.5
O2B C22B H22F 109.5
H22D C22B H22F 109.5
H22E C22B H22F 109.5
O3B C23B H23D 109.5
O3B C23B H23E 109.5
H23D C23B H23E 109.5
O3B C23B H23F 109.5
H23D C23B H23F 109.5
H23E C23B H23F 109.5
C12C O1C C11C 115.9(6)
C2C O2C C22C 118.2(5)
C3C O3C C23C 117.0(5)
C9C N1C C6C 125.4(5)
C9C N1C C8C 117.9(6)
C6C N1C C8C 109.5(5)
C16C N2C C15C 112.6(5)
C16C N2C C21C 107.3(5)
C15C N2C C21C 112.9(6)
C16C N2C H2C 108.0
C15C N2C H2C 108.0
C21C N2C H2C 108.0
C6C C1C C2C 117.3(6)
C6C C1C H1C 121.3
C2C C1C H1C 121.3
O2C C2C C1C 124.5(6)
O2C C2C C3C 114.6(6)
C1C C2C C3C 120.9(6)
O3C C3C C4C 123.6(6)
O3C C3C C2C 115.7(6)
C4C C3C C2C 120.7(6)
C3C C4C C5C 118.4(6)
C3C C4C H4C 120.8
C5C C4C H4C 120.8
C6C C5C C4C 120.1(6)
C6C C5C C7C 112.3(6)
C4C C5C C7C 127.4(6)
C5C C6C C1C 122.4(6)
C5C C6C N1C 109.0(5)
C1C C6C N1C 128.6(6)
C5C C7C C21C 114.4(6)
C5C C7C C17C 114.5(6)
C21C C7C C17C 101.6(5)
C5C C7C C8C 101.7(5)
C21C C7C C8C 114.8(6)
C17C C7C C8C 110.2(5)
N1C C8C C18C 106.6(5)
N1C C8C C7C 104.0(5)
C18C C8C C7C 116.8(5)
N1C C8C H8C 109.7
C18C C8C H8C 109.7
C7C C8C H8C 109.7
O4C C9C N1C 123.1(6)
O4C C9C C10C 123.8(6)
N1C C9C C10C 113.1(6)
C9C C10C C11C 116.5(6)
C9C C10C H10E 108.2
C11C C10C H10E 108.2
C9C C10C H10F 108.2
C11C C10C H10F 108.2
H10E C10C H10F 107.3
O1C C11C C10C 104.5(6)
O1C C11C C18C 114.0(6)
C10C C11C C18C 110.7(6)
O1C C11C H11C 109.1
C10C C11C H11C 109.1
C18C C11C H11C 109.1
O1C C12C C13C 111.1(6)
O1C C12C H12E 109.4
C13C C12C H12E 109.4
O1C C12C H12F 109.4
C13C C12C H12F 109.4
H12E C12C H12F 108.0
C14C C13C C12C 122.2(7)
C14C C13C H13C 118.9
C12C C13C H13C 118.9
C13C C14C C15C 121.2(7)
C13C C14C C19C 122.5(7)
C15C C14C C19C 116.3(6)
C14C C15C N2C 108.6(5)
C14C C15C H15E 110.0
N2C C15C H15E 110.0
C14C C15C H15F 110.0
N2C C15C H15F 110.0
H15E C15C H15F 108.4
N2C C16C C17C 104.9(5)
N2C C16C H16E 110.8
C17C C16C H16E 110.8
N2C C16C H16F 110.8
C17C C16C H16F 110.8
H16E C16C H16F 108.8
C16C C17C C7C 103.3(6)
C16C C17C H17E 111.1
C7C C17C H17E 111.1
C16C C17C H17F 111.1
C7C C17C H17F 111.1
H17E C17C H17F 109.1
C19C C18C C11C 120.9(6)
C19C C18C C8C 112.4(5)
C11C C18C C8C 105.7(5)
C19C C18C H18C 105.6
C11C C18C H18C 105.6
C8C C18C H18C 105.6
C18C C19C C14C 113.8(6)
C18C C19C C20C 107.7(6)
C14C C19C C20C 109.4(6)
C18C C19C H19C 108.6
C14C C19C H19C 108.6
C20C C19C H19C 108.6
C21C C20C C19C 107.8(6)
C21C C20C H20E 110.2
C19C C20C H20E 110.2
C21C C20C H20F 110.2
C19C C20C H20F 110.2
H20E C20C H20F 108.5
C20C C21C C7C 115.3(5)
C20C C21C N2C 111.8(6)
C7C C21C N2C 104.5(5)
C20C C21C H21C 108.4
C7C C21C H21C 108.4
N2C C21C H21C 108.4
O2C C22C H22G 109.5
O2C C22C H22H 109.5
H22G C22C H22H 109.5
O2C C22C H22I 109.5
H22G C22C H22I 109.5
H22H C22C H22I 109.5
O3C C23C H23G 109.5
O3C C23C H23H 109.5
H23G C23C H23H 109.5
O3C C23C H23I 109.5
H23G C23C H23I 109.5
H23H C23C H23I 109.5
C12D O1D C11D 115.2(6)
C2D O2D C22D 116.0(6)
C3D O3D C23D 116.0(5)
C9D N1D C6D 125.2(6)
C9D N1D C8D 120.2(6)
C6D N1D C8D 110.3(5)
C16D N2D C15D 112.0(6)
C16D N2D C21D 106.7(6)
C15D N2D C21D 113.4(6)
C16D N2D H2D 108.2
C15D N2D H2D 108.2
C21D N2D H2D 108.2
C6D C1D C2D 116.8(7)
C6D C1D H1D 121.6
C2D C1D H1D 121.6
O2D C2D C1D 124.6(6)
O2D C2D C3D 115.4(6)
C1D C2D C3D 120.1(7)
C4D C3D O3D 125.2(6)
C4D C3D C2D 121.1(6)
O3D C3D C2D 113.6(6)
C3D C4D C5D 119.2(6)
C3D C4D H4D 120.4
C5D C4D H4D 120.4
C6D C5D C4D 118.9(6)
C6D C5D C7D 111.2(6)
C4D C5D C7D 129.5(6)
C5D C6D C1D 123.8(6)
C5D C6D N1D 109.5(6)
C1D C6D N1D 126.7(6)
C5D C7D C17D 111.4(6)
C5D C7D C21D 116.0(6)
C17D C7D C21D 101.6(6)
C5D C7D C8D 102.4(5)
C17D C7D C8D 112.1(6)
C21D C7D C8D 113.7(6)
N1D C8D C18D 105.9(5)
N1D C8D C7D 104.3(5)
C18D C8D C7D 117.4(6)
N1D C8D H8D 109.6
C18D C8D H8D 109.6
C7D C8D H8D 109.6
O4D C9D N1D 122.4(7)
O4D C9D C10D 122.0(6)
N1D C9D C10D 115.6(6)
C9D C10D C11D 117.7(6)
C9D C10D H10G 107.9
C11D C10D H10G 107.9
C9D C10D H10H 107.9
C11D C10D H10H 107.9
H10G C10D H10H 107.2
O1D C11D C18D 114.4(6)
O1D C11D C10D 104.2(6)
C18D C11D C10D 110.1(5)
O1D C11D H11D 109.3
C18D C11D H11D 109.3
C10D C11D H11D 109.3
O1D C12D C13D 113.7(6)
O1D C12D H12G 108.8
C13D C12D H12G 108.8
O1D C12D H12H 108.8
C13D C12D H12H 108.8
H12G C12D H12H 107.7
C14D C13D C12D 123.9(8)
C14D C13D H13D 118.0
C12D C13D H13D 118.0
C13D C14D C15D 122.4(7)
C13D C14D C19D 122.8(7)
C15D C14D C19D 114.8(7)
C14D C15D N2D 111.0(5)
C14D C15D H15G 109.4
N2D C15D H15G 109.4
C14D C15D H15H 109.4
N2D C15D H15H 109.4
H15G C15D H15H 108.0
N2D C16D C17D 108.1(6)
N2D C16D H16G 110.1
C17D C16D H16G 110.1
N2D C16D H16H 110.1
C17D C16D H16H 110.1
H16G C16D H16H 108.4
C16D C17D C7D 103.6(6)
C16D C17D H17G 111.0
C7D C17D H17G 111.0
C16D C17D H17H 111.0
C7D C17D H17H 111.0
H17G C17D H17H 109.0
C8D C18D C19D 112.2(6)
C8D C18D C11D 106.5(6)
C19D C18D C11D 118.6(5)
C8D C18D H18D 106.2
C19D C18D H18D 106.2
C11D C18D H18D 106.2
C14D C19D C18D 114.5(6)
C14D C19D C20D 110.2(6)
C18D C19D C20D 105.7(6)
C14D C19D H19D 108.8
C18D C19D H19D 108.8
C20D C19D H19D 108.8
C21D C20D C19D 109.2(6)
C21D C20D H20G 109.9
C19D C20D H20G 109.9
C21D C20D H20H 109.9
C19D C20D H20H 109.9
H20G C20D H20H 108.3
C20D C21D N2D 110.0(6)
C20D C21D C7D 115.2(6)
N2D C21D C7D 105.1(6)
C20D C21D H21D 108.8
N2D C21D H21D 108.8
C7D C21D H21D 108.8
O2D C22D H22J 109.5
O2D C22D H22K 109.5
H22J C22D H22K 109.5
O2D C22D H22L 109.5
H22J C22D H22L 109.5
H22K C22D H22L 109.5
O3D C23D H23J 109.5
O3D C23D H23K 109.5
H23J C23D H23K 109.5
O3D C23D H23L 109.5
H23J C23D H23L 109.5
H23K C23D H23L 109.5
C26A O7A H7A 109.5
C27A N3A C25A 120.4(7)
C27A N3A H3A 119.8
C25A N3A H3A 119.8
O9A N4A O10A 124.3(8)
O9A N4A C30A 117.6(9)
O10A N4A C30A 118.1(8)
O12A N5A O11A 125.6(7)
O12A N5A C32A 116.3(6)
O11A N5A C32A 118.0(6)
O5A C24A O6A 125.5(7)
O5A C24A C25A 119.2(7)
O6A C24A C25A 114.9(8)
N3A C25A C26A 111.4(7)
N3A C25A C24A 110.9(7)
C26A C25A C24A 107.3(7)
N3A C25A H25A 109.1
C26A C25A H25A 109.1
C24A C25A H25A 109.1
O7A C26A C25A 108.9(8)
O7A C26A H26A 109.9
C25A C26A H26A 109.9
O7A C26A H26B 109.9
C25A C26A H26B 109.9
H26A C26A H26B 108.3
O8A C27A N3A 124.7(8)
O8A C27A C28A 118.0(8)
N3A C27A C28A 117.1(7)
C29A C28A C33A 118.7(7)
C29A C28A C27A 118.0(7)
C33A C28A C27A 123.3(7)
C30A C29A C28A 120.2(7)
C30A C29A H29A 119.9
C28A C29A H29A 119.9
C29A C30A C31A 123.2(7)
C29A C30A N4A 119.1(7)
C31A C30A N4A 117.6(8)
C30A C31A C32A 116.4(7)
C30A C31A H31A 121.8
C32A C31A H31A 121.8
C31A C32A C33A 123.4(7)
C31A C32A N5A 118.8(6)
C33A C32A N5A 117.8(6)
C28A C33A C32A 118.1(6)
C28A C33A H33A 121.0
C32A C33A H33A 121.0
C26B O7B H7B 109.5
C26B O71B H71A 109.5
C27B N3B C25B 119.4(8)
C27B N3B H3B 120.3
C25B N3B H3B 120.3
O9B N4B O10B 124.5(7)
O9B N4B C30B 117.7(7)
O10B N4B C30B 117.8(7)
O11B N5B O12B 125.5(8)
O11B N5B C32B 117.6(7)
O12B N5B C32B 116.8(7)
O5B C24B O6B 125.6(9)
O5B C24B C25B 119.8(8)
O6B C24B C25B 114.3(9)
N3B C25B C24B 113.4(7)
N3B C25B C26B 108.1(8)
C24B C25B C26B 110.1(7)
N3B C25B H25B 108.3
C24B C25B H25B 108.3
C26B C25B H25B 108.3
O71B C26B C25B 118.3(16)
O7B C26B C25B 117.2(9)
O71B C26B H26I 107.7
C25B C26B H26I 107.7
O71B C26B H26J 107.7
C25B C26B H26J 107.7
H26I C26B H26J 107.1
O7B C26B H26C 108.0
C25B C26B H26C 108.0
O7B C26B H26D 108.0
C25B C26B H26D 108.0
H26C C26B H26D 107.2
O8B C27B N3B 121.4(8)
O8B C27B C28B 119.6(8)
N3B C27B C28B 119.0(8)
C33B C28B C29B 118.4(7)
C33B C28B C27B 124.9(8)
C29B C28B C27B 116.7(7)
C30B C29B C28B 119.1(7)
C30B C29B H29B 120.4
C28B C29B H29B 120.4
C29B C30B C31B 124.1(7)
C29B C30B N4B 118.7(7)
C31B C30B N4B 117.2(7)
C30B C31B C32B 115.1(7)
C30B C31B H31B 122.4
C32B C31B H31B 122.4
C31B C32B C33B 123.1(7)
C31B C32B N5B 118.3(7)
C33B C32B N5B 118.6(7)
C28B C33B C32B 120.0(7)
C28B C33B H33B 120.0
C32B C33B H33B 120.0
C26C O7C H7C 109.5
C27C N3C C25C 118.6(6)
C27C N3C H3C 120.7
C25C N3C H3C 120.7
O10C N4C O9C 123.4(6)
O10C N4C C30C 117.9(7)
O9C N4C C30C 118.7(7)
O12C N5C O11C 125.4(7)
O12C N5C C32C 117.3(6)
O11C N5C C32C 117.2(6)
O5C C24C O6C 123.5(7)
O5C C24C C25C 118.8(7)
O6C C24C C25C 117.5(7)
N3C C25C C24C 112.0(6)
N3C C25C C26C 106.9(6)
C24C C25C C26C 109.4(6)
N3C C25C H25C 109.5
C24C C25C H25C 109.5
C26C C25C H25C 109.5
O7C C26C C25C 113.5(6)
O7C C26C H26E 108.9
C25C C26C H26E 108.9
O7C C26C H26F 108.9
C25C C26C H26F 108.9
H26E C26C H26F 107.7
O8C C27C N3C 123.9(6)
O8C C27C C28C 120.2(6)
N3C C27C C28C 115.9(6)
C33C C28C C29C 118.2(6)
C33C C28C C27C 125.5(6)
C29C C28C C27C 116.2(6)
C30C C29C C28C 118.9(6)
C30C C29C H29C 120.5
C28C C29C H29C 120.5
C31C C30C C29C 123.7(6)
C31C C30C N4C 117.9(6)
C29C C30C N4C 118.4(6)
C30C C31C C32C 114.6(6)
C30C C31C H31C 122.7
C32C C31C H31C 122.7
C33C C32C C31C 125.3(7)
C33C C32C N5C 118.1(6)
C31C C32C N5C 116.6(6)
C32C C33C C28C 119.2(6)
C32C C33C H33C 120.4
C28C C33C H33C 120.4
C26D O7D H7D 109.5
C27D N3D C25D 119.3(6)
C27D N3D H3D 120.4
C25D N3D H3D 120.4
O10D N4D O9D 126.1(6)
O10D N4D C30D 117.1(7)
O9D N4D C30D 116.8(6)
O11D N5D O12D 126.5(7)
O11D N5D C32D 116.8(7)
O12D N5D C32D 116.6(6)
O5D C24D O6D 125.6(8)
O5D C24D C25D 116.9(8)
O6D C24D C25D 117.4(6)
N3D C25D C24D 112.4(6)
N3D C25D C26D 111.5(7)
C24D C25D C26D 110.3(7)
N3D C25D H25D 107.4
C24D C25D H25D 107.4
C26D C25D H25D 107.4
O7D C26D C25D 113.9(7)
O7D C26D H26G 108.8
C25D C26D H26G 108.8
O7D C26D H26H 108.8
C25D C26D H26H 108.8
H26G C26D H26H 107.7
O8D C27D N3D 123.3(7)
O8D C27D C28D 119.1(7)
N3D C27D C28D 117.7(7)
C33D C28D C29D 119.8(6)
C33D C28D C27D 123.3(6)
C29D C28D C27D 116.8(6)
C30D C29D C28D 119.2(7)
C30D C29D H29D 120.4
C28D C29D H29D 120.4
C29D C30D C31D 123.0(7)
C29D C30D N4D 119.2(7)
C31D C30D N4D 117.8(6)
C32D C31D C30D 114.5(6)
C32D C31D H31D 122.8
C30D C31D H31D 122.8
C31D C32D C33D 126.0(7)
C31D C32D N5D 117.4(6)
C33D C32D N5D 116.6(6)
C32D C33D C28D 117.6(6)
C32D C33D H33D 121.2
C28D C33D H33D 121.2
H11W O1W H12W 106.3
H21W O2W H22W 107.8
H31W O3W H32W 118.5
H41W O4W H42W 104.9
H51W O5W H52W 113.6
H61W O6W H62W 102.6
H71W O7W H72W 125.9
H81W O8W H82W 100.3
H91W O9W H92W 109.0
H101 O10W H102 89.1
H111 O11W H112 104.9
O16W O15W O22W 73.5(19)
O15W O16W O22W 63.1(18)
O19W O17W O24W 137(5)
O19W O17W O25W 108(5)
O24W O17W O25W 90(4)
O19W O17W O26W 41(4)
O24W O17W O26W 173(5)
O25W O17W O26W 85(5)
O26W O19W O17W 96(8)
O26W O19W O23W 72(7)
O17W O19W O23W 162(4)
O26W O19W O25W 73(7)
O17W O19W O25W 43(3)
O23W O19W O25W 119(3)
O23W O20W O22W 63(3)
O20W O22W O23W 56(2)
O20W O22W O15W 156(3)
O23W O22W O15W 139(3)
O20W O22W O16W 126(3)
O23W O22W O16W 172(3)
O15W O22W O16W 43.4(13)
O20W O23W O22W 62(3)
O20W O23W O26W 156(6)
O22W O23W O26W 139(5)
O20W O23W O19W 128(4)
O22W O23W O19W 166(4)
O26W O23W O19W 28(3)
O17W O24W O25W 48(3)
O14W O25W O17W 170(6)
O14W O25W O24W 146(5)
O17W O25W O24W 42(3)
O14W O25W O26W 123(6)
O17W O25W O26W 48(5)
O24W O25W O26W 90(6)
O14W O25W O19W 141(5)
O17W O25W O19W 29(2)
O24W O25W O19W 66(4)
O26W O25W O19W 28(3)
O19W O26W O17W 44(6)
O19W O26W O23W 79(7)
O17W O26W O23W 122(8)
O19W O26W O25W 79(8)
O17W O26W O25W 47(4)
O23W O26W O25W 125(6)

loop_
_geom_bond_atom_site_label_1
_geom_bond_atom_site_label_2
_geom_bond_distance
_geom_bond_site_symmetry_2
O1A C11A 1.417(9) .
O1A C12A 1.426(9) .
O2A C2A 1.371(7) .
O2A C22A 1.445(7) .
O3A C3A 1.385(8) .
O3A C23A 1.430(8) .
O4A C9A 1.238(8) .
N1A C9A 1.355(8) .
N1A C6A 1.445(8) .
N1A C8A 1.490(8) .
N2A C16A 1.498(10) .
N2A C15A 1.514(9) .
N2A C21A 1.540(8) .
N2A H2A 1.0000 .
C1A C2A 1.390(9) .
C1A C6A 1.396(8) .
C1A H1A 0.9500 .
C2A C3A 1.399(9) .
C3A C4A 1.385(9) .
C4A C5A 1.369(9) .
C4A H4A 0.9500 .
C5A C6A 1.372(9) .
C5A C7A 1.494(9) .
C7A C21A 1.533(9) .
C7A C8A 1.552(8) .
C7A C17A 1.560(9) .
C8A C18A 1.526(9) .
C8A H8A 1.0000 .
C9A C10A 1.517(9) .
C10A C11A 1.524(10) .
C10A H10A 0.9900 .
C10A H10B 0.9900 .
C11A C18A 1.576(10) .
C11A H11A 1.0000 .
C12A C13A 1.486(11) .
C12A H12A 0.9900 .
C12A H12B 0.9900 .
C13A C14A 1.325(10) .
C13A H13A 0.9500 .
C14A C15A 1.500(11) .
C14A C19A 1.522(11) .
C15A H15A 0.9900 .
C15A H15B 0.9900 .
C16A C17A 1.497(10) .
C16A H16A 0.9900 .
C16A H16B 0.9900 .
C17A H17A 0.9900 .
C17A H17B 0.9900 .
C18A C19A 1.525(10) .
C18A H18A 1.0000 .
C19A C20A 1.544(10) .
C19A H19A 1.0000 .
C20A C21A 1.520(10) .
C20A H20A 0.9900 .
C20A H20B 0.9900 .
C21A H21A 1.0000 .
C22A H22A 0.9800 .
C22A H22B 0.9800 .
C22A H22C 0.9800 .
C23A H23A 0.9800 .
C23A H23B 0.9800 .
C23A H23C 0.9800 .
O1B C11B 1.435(8) .
O1B C12B 1.436(8) .
O2B C2B 1.365(8) .
O2B C22B 1.438(9) .
O3B C3B 1.403(8) .
O3B C23B 1.437(8) .
O4B C9B 1.216(8) .
N1B C9B 1.366(8) .
N1B C6B 1.428(9) .
N1B C8B 1.491(8) .
N2B C16B 1.497(10) .
N2B C15B 1.500(9) .
N2B C21B 1.562(8) .
N2B H2B 1.0000 .
C1B C6B 1.368(10) .
C1B C2B 1.401(10) .
C1B H1B 0.9500 .
C2B C3B 1.379(10) .
C3B C4B 1.409(10) .
C4B C5B 1.372(10) .
C4B H4B 0.9500 .
C5B C6B 1.369(10) .
C5B C7B 1.534(10) .
C7B C21B 1.505(10) .
C7B C17B 1.532(9) .
C7B C8B 1.577(9) .
C8B C18B 1.510(9) .
C8B H8B 1.0000 .
C9B C10B 1.519(10) .
C10B C11B 1.525(10) .
C10B H10C 0.9900 .
C10B H10D 0.9900 .
C11B C18B 1.537(10) .
C11B H11B 1.0000 .
C12B C13B 1.507(10) .
C12B H12C 0.9900 .
C12B H12D 0.9900 .
C13B C14B 1.338(10) .
C13B H13B 0.9500 .
C14B C19B 1.494(10) .
C14B C15B 1.515(10) .
C15B H15C 0.9900 .
C15B H15D 0.9900 .
C16B C17B 1.524(10) .
C16B H16C 0.9900 .
C16B H16D 0.9900 .
C17B H17C 0.9900 .
C17B H17D 0.9900 .
C18B C19B 1.510(10) .
C18B H18B 1.0000 .
C19B C20B 1.526(10) .
C19B H19B 1.0000 .
C20B C21B 1.523(10) .
C20B H20C 0.9900 .
C20B H20D 0.9900 .
C21B H21B 1.0000 .
C22B H22D 0.9800 .
C22B H22E 0.9800 .
C22B H22F 0.9800 .
C23B H23D 0.9800 .
C23B H23E 0.9800 .
C23B H23F 0.9800 .
O1C C12C 1.419(9) .
O1C C11C 1.422(9) .
O2C C2C 1.357(8) .
O2C C22C 1.421(8) .
O3C C3C 1.365(8) .
O3C C23C 1.423(8) .
O4C C9C 1.214(8) .
N1C C9C 1.372(9) .
N1C C6C 1.423(8) .
N1C C8C 1.499(8) .
N2C C16C 1.484(10) .
N2C C15C 1.523(9) .
N2C C21C 1.549(8) .
N2C H2C 1.0000 .
C1C C6C 1.390(9) .
C1C C2C 1.397(10) .
C1C H1C 0.9500 .
C2C C3C 1.400(9) .
C3C C4C 1.382(9) .
C4C C5C 1.408(9) .
C4C H4C 0.9500 .
C5C C6C 1.371(9) .
C5C C7C 1.510(9) .
C7C C21C 1.529(9) .
C7C C17C 1.538(10) .
C7C C8C 1.559(9) .
C8C C18C 1.540(9) .
C8C H8C 1.0000 .
C9C C10C 1.511(10) .
C10C C11C 1.534(10) .
C10C H10E 0.9900 .
C10C H10F 0.9900 .
C11C C18C 1.539(9) .
C11C H11C 1.0000 .
C12C C13C 1.501(10) .
C12C H12E 0.9900 .
C12C H12F 0.9900 .
C13C C14C 1.307(10) .
C13C H13C 0.9500 .
C14C C15C 1.517(10) .
C14C C19C 1.526(11) .
C15C H15E 0.9900 .
C15C H15F 0.9900 .
C16C C17C 1.502(9) .
C16C H16E 0.9900 .
C16C H16F 0.9900 .
C17C H17E 0.9900 .
C17C H17F 0.9900 .
C18C C19C 1.516(9) .
C18C H18C 1.0000 .
C19C C20C 1.547(9) .
C19C H19C 1.0000 .
C20C C21C 1.512(10) .
C20C H20E 0.9900 .
C20C H20F 0.9900 .
C21C H21C 1.0000 .
C22C H22G 0.9800 .
C22C H22H 0.9800 .
C22C H22I 0.9800 .
C23C H23G 0.9800 .
C23C H23H 0.9800 .
C23C H23I 0.9800 .
O1D C12D 1.415(9) .
O1D C11D 1.432(9) .
O2D C2D 1.358(9) .
O2D C22D 1.435(8) .
O3D C3D 1.377(8) .
O3D C23D 1.424(8) .
O4D C9D 1.223(9) .
N1D C9D 1.360(9) .
N1D C6D 1.437(9) .
N1D C8D 1.477(9) .
N2D C16D 1.477(10) .
N2D C15D 1.518(9) .
N2D C21D 1.539(9) .
N2D H2D 1.0000 .
C1D C6D 1.384(10) .
C1D C2D 1.390(10) .
C1D H1D 0.9500 .
C2D C3D 1.423(10) .
C3D C4D 1.367(9) .
C4D C5D 1.393(9) .
C4D H4D 0.9500 .
C5D C6D 1.384(9) .
C5D C7D 1.517(10) .
C7D C17D 1.549(10) .
C7D C21D 1.554(10) .
C7D C8D 1.583(9) .
C8D C18D 1.525(9) .
C8D H8D 1.0000 .
C9D C10D 1.512(10) .
C10D C11D 1.551(10) .
C10D H10G 0.9900 .
C10D H10H 0.9900 .
C11D C18D 1.550(9) .
C11D H11D 1.0000 .
C12D C13D 1.468(11) .
C12D H12G 0.9900 .
C12D H12H 0.9900 .
C13D C14D 1.314(12) .
C13D H13D 0.9500 .
C14D C15D 1.492(11) .
C14D C19D 1.518(10) .
C15D H15G 0.9900 .
C15D H15H 0.9900 .
C16D C17D 1.491(11) .
C16D H16G 0.9900 .
C16D H16H 0.9900 .
C17D H17G 0.9900 .
C17D H17H 0.9900 .
C18D C19D 1.529(9) .
C18D H18D 1.0000 .
C19D C20D 1.536(10) .
C19D H19D 1.0000 .
C20D C21D 1.516(10) .
C20D H20G 0.9900 .
C20D H20H 0.9900 .
C21D H21D 1.0000 .
C22D H22J 0.9800 .
C22D H22K 0.9800 .
C22D H22L 0.9800 .
C23D H23J 0.9800 .
C23D H23K 0.9800 .
C23D H23L 0.9800 .
O5A C24A 1.230(10) .
O6A C24A 1.250(9) .
O7A C26A 1.425(12) .
O7A H7A 0.8400 .
O8A C27A 1.217(10) .
O9A N4A 1.228(11) .
O10A N4A 1.248(11) .
O11A N5A 1.206(8) .
O12A N5A 1.199(9) .
N3A C27A 1.327(11) .
N3A C25A 1.453(10) .
N3A H3A 0.8800 .
N4A C30A 1.457(10) .
N5A C32A 1.485(9) .
C24A C25A 1.566(11) .
C25A C26A 1.518(13) .
C25A H25A 1.0000 .
C26A H26A 0.9900 .
C26A H26B 0.9900 .
C27A C28A 1.514(10) .
C28A C29A 1.387(10) .
C28A C33A 1.396(9) .
C29A C30A 1.362(11) .
C29A H29A 0.9500 .
C30A C31A 1.365(11) .
C31A C32A 1.366(10) .
C31A H31A 0.9500 .
C32A C33A 1.397(9) .
C33A H33A 0.9500 .
O5B C24B 1.223(10) .
O6B C24B 1.261(10) .
O7B C26B 1.265(13) .
O7B H7B 0.8400 .
O71B C26B 1.263(14) .
O71B H71A 0.8400 .
O8B C27B 1.245(11) .
O9B N4B 1.224(9) .
O10B N4B 1.224(9) .
O11B N5B 1.200(9) .
O12B N5B 1.209(9) .
N3B C27B 1.339(11) .
N3B C25B 1.474(11) .
N3B H3B 0.8800 .
N4B C30B 1.488(9) .
N5B C32B 1.479(10) .
C24B C25B 1.528(13) .
C25B C26B 1.618(14) .
C25B H25B 1.0000 .
C26B H26I 0.9900 .
C26B H26J 0.9900 .
C26B H26C 0.9900 .
C26B H26D 0.9900 .
C27B C28B 1.475(11) .
C28B C33B 1.348(11) .
C28B C29B 1.428(10) .
C29B C30B 1.355(10) .
C29B H29B 0.9500 .
C30B C31B 1.375(11) .
C31B C32B 1.381(11) .
C31B H31B 0.9500 .
C32B C33B 1.396(11) .
C33B H33B 0.9500 .
O5C C24C 1.238(8) .
O6C C24C 1.261(9) .
O7C C26C 1.405(9) .
O7C H7C 0.8400 .
O8C C27C 1.206(8) .
O9C N4C 1.238(9) .
O10C N4C 1.237(8) .
O11C N5C 1.217(8) .
O12C N5C 1.210(8) .
N3C C27C 1.341(8) .
N3C C25C 1.463(9) .
N3C H3C 0.8800 .
N4C C30C 1.445(9) .
N5C C32C 1.508(9) .
C24C C25C 1.524(11) .
C25C C26C 1.556(11) .
C25C H25C 1.0000 .
C26C H26E 0.9900 .
C26C H26F 0.9900 .
C27C C28C 1.512(9) .
C28C C33C 1.387(10) .
C28C C29C 1.409(9) .
C29C C30C 1.385(10) .
C29C H29C 0.9500 .
C30C C31C 1.368(10) .
C31C C32C 1.381(9) .
C31C H31C 0.9500 .
C32C C33C 1.352(9) .
C33C H33C 0.9500 .
O5D C24D 1.251(9) .
O6D C24D 1.267(9) .
O7D C26D 1.415(10) .
O7D H7D 0.8400 .
O8D C27D 1.220(9) .
O9D N4D 1.217(8) .
O10D N4D 1.200(8) .
O11D N5D 1.196(9) .
O12D N5D 1.224(9) .
N3D C27D 1.318(10) .
N3D C25D 1.469(10) .
N3D H3D 0.8800 .
N4D C30D 1.484(9) .
N5D C32D 1.518(9) .
C24D C25D 1.522(12) .
C25D C26D 1.525(12) .
C25D H25D 1.0000 .
C26D H26G 0.9900 .
C26D H26H 0.9900 .
C27D C28D 1.529(9) .
C28D C33D 1.388(10) .
C28D C29D 1.390(10) .
C29D C30D 1.383(10) .
C29D H29D 0.9500 .
C30D C31D 1.397(10) .
C31D C32D 1.366(9) .
C31D H31D 0.9500 .
C32D C33D 1.373(9) .
C33D H33D 0.9500 .
O1W H11W 0.8799 .
O1W H12W 0.8800 .
O2W H21W 0.8801 .
O2W H22W 0.8834 .
O3W H31W 0.8561 .
O3W H32W 0.8680 .
O4W H41W 0.8799 .
O4W H42W 0.8798 .
O5W H51W 0.8798 .
O5W H52W 0.8803 .
O6W H61W 0.8801 .
O6W H62W 0.8793 .
O7W H71W 0.8798 .
O7W H72W 0.8800 .
O8W H81W 0.8798 .
O8W H82W 0.8790 .
O9W H91W 0.8796 .
O9W H92W 0.8800 .
O10W H101 0.8800 .
O10W H102 0.8797 .
O11W H111 0.8800 .
O11W H112 0.8789 .
O12W O18W 1.43(3) 1_655
O14W O25W 1.13(7) .
O15W O16W 1.16(3) .
O15W O22W 1.51(3) .
O16W O22W 1.62(4) .
O17W O19W 0.89(3) .
O17W O24W 1.16(5) .
O17W O25W 1.27(8) .
O17W O26W 1.28(11) .
O18W O12W 1.43(3) 1_455
O19W O26W 0.84(10) .
O19W O23W 1.74(6) .
O19W O25W 1.76(8) .
O20W O23W 1.32(5) .
O20W O22W 1.41(4) .
O22W O23W 1.42(6) .
O23W O26W 1.68(10) .
O24W O25W 1.72(9) .
O25W O26W 1.72(11) .

loop_
_geom_hbond_atom_site_label_D
_geom_hbond_atom_site_label_H
_geom_hbond_atom_site_label_A
_geom_hbond_distance_DH
_geom_hbond_distance_HA
_geom_hbond_distance_DA
_geom_hbond_angle_DHA
_geom_hbond_site_symmetry_A
N2A H2A O5A 1.00 1.72 2.701(8) 164 .
N2B H2B O7W 1.00 1.75 2.684(8) 154 1_455
N2C H2C O5C 1.00 1.74 2.707(7) 162 1_665
N2D H2D O1W 1.00 1.81 2.709(8) 148 2_757
O7A H7A O5W 0.84 1.86 2.700(10) 177 1_455
N3A H3A O5B 0.88 1.94 2.814(9) 169 1_655
O7B H7B O5A 0.84 2.21 2.931(12) 144 1_455
O7B H7B O9W 0.84 2.56 3.269(12) 142 1_455
O71B H71A O7A 0.84 2.10 2.94(3) 174 .
N3B H3B O9W 0.88 2.03 2.891(11) 167 1_455
O7C H7C O7D 0.84 1.90 2.738(8) 173 1_455
N3C H3C O6D 0.88 2.04 2.904(8) 165 .
O7D H7D O11W 0.84 1.98 2.779(9) 158 1_545
N3D H3D O10W 0.88 2.01 2.874(8) 165 1_445
O1W H11W O4W 0.88 1.90 2.779(9) 178 .
O1W H12W O5B 0.88 2.06 2.711(8) 130 1_755
O2W H21W O5D 0.88 2.02 2.900(15) 179 .
O2W H22W O8D 0.88 2.32 2.932(11) 126 .
O3W H31W O5D 0.86 1.86 2.684(9) 161 1_655
O3W H32W O6W 0.87 1.93 2.801(10) 175 .
O4W H41W O8B 0.88 1.85 2.725(9) 179 1_655
O4W H42W O3W 0.88 1.88 2.755(9) 178 .
O5W H51W O6B 0.88 1.88 2.759(10) 178 1_755
O5W H52W O3W 0.88 1.95 2.806(9) 164 .
O6W H61W O2W 0.88 1.75 2.631(14) 179 .
O6W H62W O6B 0.88 1.78 2.655(9) 178 1_655
O7W H71W O6D 0.88 1.83 2.711(8) 178 1_655
O7W H72W O8W 0.88 1.95 2.831(10) 178 .
O8W H81W O8D 0.88 1.84 2.721(9) 178 .
O8W H82W O6W 0.88 1.90 2.777(10) 180 .
O9W H91W O5A 0.88 1.88 2.758(9) 178 .
O9W H92W O12W 0.88 1.91 2.785(13) 179 .
O9W H92W O18W 0.88 1.82 2.52(3) 135 1_655
O10W H101 O5C 0.88 1.90 2.753(7) 162 1_665
O10W H102 O20W 0.88 2.27 3.14(2) 173 .
O11W H111 O6C 0.88 1.78 2.659(9) 177 1_665
O11W H112 O10W 0.88 1.94 2.767(9) 155 1_455

loop_
_geom_torsion_atom_site_label_1
_geom_torsion_atom_site_label_2
_geom_torsion_atom_site_label_3
_geom_torsion_atom_site_label_4
_geom_torsion
C22A O2A C2A C1A 1.7(9)
C22A O2A C2A C3A -177.2(6)
C6A C1A C2A O2A 179.3(6)
C6A C1A C2A C3A -1.9(9)
C23A O3A C3A C4A -15.2(10)
C23A O3A C3A C2A 164.7(6)
O2A C2A C3A O3A -0.4(8)
C1A C2A C3A O3A -179.2(6)
O2A C2A C3A C4A 179.6(6)
C1A C2A C3A C4A 0.7(10)
O3A C3A C4A C5A -179.3(6)
C2A C3A C4A C5A 0.7(10)
C3A C4A C5A C6A -0.8(10)
C3A C4A C5A C7A -178.8(6)
C4A C5A C6A C1A -0.5(10)
C7A C5A C6A C1A 177.8(6)
C4A C5A C6A N1A 179.2(6)
C7A C5A C6A N1A -2.5(8)
C2A C1A C6A C5A 1.8(9)
C2A C1A C6A N1A -177.8(6)
C9A N1A C6A C5A -158.3(6)
C8A N1A C6A C5A -9.5(7)
C9A N1A C6A C1A 21.4(10)
C8A N1A C6A C1A 170.2(6)
C4A C5A C7A C21A -44.5(10)
C6A C5A C7A C21A 137.3(6)
C4A C5A C7A C8A -169.2(7)
C6A C5A C7A C8A 12.7(7)
C4A C5A C7A C17A 71.4(9)
C6A C5A C7A C17A -106.8(6)
C9A N1A C8A C18A 44.4(7)
C6A N1A C8A C18A -107.0(5)
C9A N1A C8A C7A 168.3(5)
C6A N1A C8A C7A 16.8(7)
C5A C7A C8A N1A -17.5(7)
C21A C7A C8A N1A -142.2(5)
C17A C7A C8A N1A 104.6(6)
C5A C7A C8A C18A 99.2(6)
C21A C7A C8A C18A -25.5(8)
C17A C7A C8A C18A -138.7(6)
C6A N1A C9A O4A -24.0(10)
C8A N1A C9A O4A -169.7(6)
C6A N1A C9A C10A 158.4(6)
C8A N1A C9A C10A 12.7(8)
O4A C9A C10A C11A 136.5(7)
N1A C9A C10A C11A -45.9(8)
C12A O1A C11A C10A 175.5(6)
C12A O1A C11A C18A -65.8(8)
C9A C10A C11A O1A 138.0(6)
C9A C10A C11A C18A 16.1(9)
C11A O1A C12A C13A 89.3(8)
O1A C12A C13A C14A -64.1(11)
C12A C13A C14A C15A 176.9(7)
C12A C13A C14A C19A -5.4(12)
C13A C14A C15A N2A -127.9(8)
C19A C14A C15A N2A 54.2(9)
C16A N2A C15A C14A 74.5(8)
C21A N2A C15A C14A -47.0(9)
C15A N2A C16A C17A -142.8(6)
C21A N2A C16A C17A -17.6(7)
N2A C16A C17A C7A 37.4(6)
C5A C7A C17A C16A -165.5(5)
C21A C7A C17A C16A -42.1(6)
C8A C7A C17A C16A 79.4(6)
N1A C8A C18A C19A 156.3(5)
C7A C8A C18A C19A 40.0(8)
N1A C8A C18A C11A -71.3(6)
C7A C8A C18A C11A 172.5(5)
O1A C11A C18A C19A 54.4(9)
C10A C11A C18A C19A 170.6(6)
O1A C11A C18A C8A -76.2(7)
C10A C11A C18A C8A 40.0(7)
C13A C14A C19A C18A 62.1(9)
C15A C14A C19A C18A -120.0(7)
C13A C14A C19A C20A 179.3(7)
C15A C14A C19A C20A -2.8(9)
C8A C18A C19A C14A 59.4(8)
C11A C18A C19A C14A -67.9(8)
C8A C18A C19A C20A -60.1(8)
C11A C18A C19A C20A 172.6(6)
C14A C19A C20A C21A -54.7(7)
C18A C19A C20A C21A 68.3(7)
C19A C20A C21A C7A -58.0(7)
C19A C20A C21A N2A 61.4(7)
C5A C7A C21A C20A -83.2(7)
C8A C7A C21A C20A 35.1(8)
C17A C7A C21A C20A 153.6(5)
C5A C7A C21A N2A 154.4(5)
C8A C7A C21A N2A -87.3(6)
C17A C7A C21A N2A 31.3(6)
C16A N2A C21A C20A -134.3(6)
C15A N2A C21A C20A -9.1(8)
C16A N2A C21A C7A -9.4(6)
C15A N2A C21A C7A 115.8(6)
C22B O2B C2B C3B 168.9(7)
C22B O2B C2B C1B -14.6(11)
C6B C1B C2B O2B 178.5(7)
C6B C1B C2B C3B -5.1(10)
O2B C2B C3B O3B 1.0(9)
C1B C2B C3B O3B -175.7(6)
O2B C2B C3B C4B -178.5(6)
C1B C2B C3B C4B 4.8(11)
C23B O3B C3B C2B -176.9(6)
C23B O3B C3B C4B 2.5(10)
C2B C3B C4B C5B -1.7(10)
O3B C3B C4B C5B 178.9(6)
C3B C4B C5B C6B -1.1(10)
C3B C4B C5B C7B -172.1(6)
C2B C1B C6B C5B 2.4(11)
C2B C1B C6B N1B -180.0(7)
C4B C5B C6B C1B 0.7(11)
C7B C5B C6B C1B 173.0(7)
C4B C5B C6B N1B -177.3(6)
C7B C5B C6B N1B -5.0(8)
C9B N1B C6B C1B 19.6(11)
C8B N1B C6B C1B 175.4(7)
C9B N1B C6B C5B -162.5(6)
C8B N1B C6B C5B -6.7(8)
C6B C5B C7B C21B 136.6(6)
C4B C5B C7B C21B -51.8(9)
C6B C5B C7B C17B -106.2(7)
C4B C5B C7B C17B 65.5(9)
C6B C5B C7B C8B 13.6(7)
C4B C5B C7B C8B -174.8(6)
C9B N1B C8B C18B 45.8(8)
C6B N1B C8B C18B -111.6(6)
C9B N1B C8B C7B 172.3(6)
C6B N1B C8B C7B 14.9(7)
C21B C7B C8B N1B -141.3(6)
C17B C7B C8B N1B 102.9(6)
C5B C7B C8B N1B -16.3(6)
C21B C7B C8B C18B -22.6(8)
C17B C7B C8B C18B -138.3(6)
C5B C7B C8B C18B 102.5(6)
C6B N1B C9B O4B -20.4(11)
C8B N1B C9B O4B -174.1(6)
C6B N1B C9B C10B 159.3(6)
C8B N1B C9B C10B 5.6(9)
O4B C9B C10B C11B 145.9(7)
N1B C9B C10B C11B -33.8(9)
C12B O1B C11B C10B 174.1(5)
C12B O1B C11B C18B -64.0(8)
C9B C10B C11B O1B 131.2(6)
C9B C10B C11B C18B 7.3(9)
C11B O1B C12B C13B 87.3(7)
O1B C12B C13B C14B -66.7(10)
C12B C13B C14B C19B 0.8(12)
C12B C13B C14B C15B 179.6(7)
C16B N2B C15B C14B 77.8(7)
C21B N2B C15B C14B -42.0(8)
C13B C14B C15B N2B -127.0(7)
C19B C14B C15B N2B 51.8(9)
C15B N2B C16B C17B -139.5(6)
C21B N2B C16B C17B -15.3(7)
N2B C16B C17B C7B 34.4(6)
C21B C7B C17B C16B -40.0(6)
C5B C7B C17B C16B -165.0(6)
C8B C7B C17B C16B 81.7(7)
N1B C8B C18B C19B 156.5(6)
C7B C8B C18B C19B 39.3(8)
N1B C8B C18B C11B -70.0(7)
C7B C8B C18B C11B 172.8(6)
O1B C11B C18B C8B -75.6(7)
C10B C11B C18B C8B 43.1(7)
O1B C11B C18B C19B 53.4(8)
C10B C11B C18B C19B 172.0(6)
C13B C14B C19B C18B 56.6(10)
C15B C14B C19B C18B -122.2(7)
C13B C14B C19B C20B 177.4(7)
C15B C14B C19B C20B -1.4(9)
C8B C18B C19B C14B 60.5(8)
C11B C18B C19B C14B -66.4(8)
C8B C18B C19B C20B -61.4(7)
C11B C18B C19B C20B 171.6(6)
C14B C19B C20B C21B -57.5(7)
C18B C19B C20B C21B 68.2(7)
C17B C7B C21B C20B 151.4(6)
C5B C7B C21B C20B -86.6(7)
C8B C7B C21B C20B 30.2(8)
C17B C7B C21B N2B 30.4(6)
C5B C7B C21B N2B 152.4(5)
C8B C7B C21B N2B -90.8(6)
C19B C20B C21B C7B -54.1(8)
C19B C20B C21B N2B 65.6(7)
C16B N2B C21B C7B -9.7(7)
C15B N2B C21B C7B 112.7(6)
C16B N2B C21B C20B -136.3(5)
C15B N2B C21B C20B -14.0(8)
C22C O2C C2C C1C 7.2(10)
C22C O2C C2C C3C -172.0(6)
C6C C1C C2C O2C -179.9(6)
C6C C1C C2C C3C -0.8(10)
C23C O3C C3C C4C -8.9(10)
C23C O3C C3C C2C 168.9(7)
O2C C2C C3C O3C 1.4(10)
C1C C2C C3C O3C -177.8(6)
O2C C2C C3C C4C 179.2(6)
C1C C2C C3C C4C 0.1(11)
O3C C3C C4C C5C 179.4(6)
C2C C3C C4C C5C 1.8(11)
C3C C4C C5C C6C -2.8(10)
C3C C4C C5C C7C -177.9(7)
C4C C5C C6C C1C 2.1(11)
C7C C5C C6C C1C 177.9(6)
C4C C5C C6C N1C 179.3(6)
C7C C5C C6C N1C -4.9(8)
C2C C1C C6C C5C -0.3(10)
C2C C1C C6C N1C -176.9(7)
C9C N1C C6C C5C -157.4(6)
C8C N1C C6C C5C -8.0(8)
C9C N1C C6C C1C 19.6(11)
C8C N1C C6C C1C 168.9(7)
C6C C5C C7C C21C 139.2(6)
C4C C5C C7C C21C -45.4(10)
C6C C5C C7C C17C -104.0(7)
C4C C5C C7C C17C 71.4(9)
C6C C5C C7C C8C 14.8(8)
C4C C5C C7C C8C -169.8(7)
C9C N1C C8C C18C 44.8(7)
C6C N1C C8C C18C -107.2(6)
C9C N1C C8C C7C 168.8(6)
C6C N1C C8C C7C 16.8(7)
C5C C7C C8C N1C -18.2(7)
C21C C7C C8C N1C -142.3(6)
C17C C7C C8C N1C 103.7(6)
C5C C7C C8C C18C 98.9(6)
C21C C7C C8C C18C -25.3(8)
C17C C7C C8C C18C -139.3(6)
C6C N1C C9C O4C -20.7(11)
C8C N1C C9C O4C -167.7(6)
C6C N1C C9C C10C 160.8(6)
C8C N1C C9C C10C 13.7(9)
O4C C9C C10C C11C 134.1(7)
N1C C9C C10C C11C -47.4(9)
C12C O1C C11C C10C 175.2(6)
C12C O1C C11C C18C -63.8(8)
C9C C10C C11C O1C 140.4(6)
C9C C10C C11C C18C 17.2(9)
C11C O1C C12C C13C 89.0(8)
O1C C12C C13C C14C -65.1(11)
C12C C13C C14C C15C 178.1(7)
C12C C13C C14C C19C -4.3(12)
C13C C14C C15C N2C -128.1(7)
C19C C14C C15C N2C 54.1(8)
C16C N2C C15C C14C 74.7(7)
C21C N2C C15C C14C -46.9(8)
C15C N2C C16C C17C -143.1(5)
C21C N2C C16C C17C -18.3(6)
N2C C16C C17C C7C 38.2(6)
C5C C7C C17C C16C -166.9(5)
C21C C7C C17C C16C -42.9(6)
C8C C7C C17C C16C 79.2(6)
O1C C11C C18C C19C 51.1(9)
C10C C11C C18C C19C 168.6(6)
O1C C11C C18C C8C -77.9(7)
C10C C11C C18C C8C 39.6(7)
N1C C8C C18C C19C 154.4(5)
C7C C8C C18C C19C 38.7(8)
N1C C8C C18C C11C -71.8(6)
C7C C8C C18C C11C 172.6(6)
C11C C18C C19C C14C -64.6(8)
C8C C18C C19C C14C 61.4(7)
C11C C18C C19C C20C 174.1(6)
C8C C18C C19C C20C -59.9(7)
C13C C14C C19C C18C 59.5(10)
C15C C14C C19C C18C -122.8(7)
C13C C14C C19C C20C 179.9(7)
C15C C14C C19C C20C -2.4(9)
C18C C19C C20C C21C 68.8(7)
C14C C19C C20C C21C -55.3(7)
C19C C20C C21C C7C -57.0(7)
C19C C20C C21C N2C 62.1(7)
C5C C7C C21C C20C -81.9(7)
C17C C7C C21C C20C 154.2(5)
C8C C7C C21C C20C 35.2(8)
C5C C7C C21C N2C 155.0(5)
C17C C7C C21C N2C 31.1(6)
C8C C7C C21C N2C -87.8(7)
C16C N2C C21C C20C -133.9(5)
C15C N2C C21C C20C -9.3(7)
C16C N2C C21C C7C -8.5(7)
C15C N2C C21C C7C 116.1(6)
C22D O2D C2D C1D -16.0(11)
C22D O2D C2D C3D 165.1(7)
C6D C1D C2D O2D 177.6(7)
C6D C1D C2D C3D -3.6(11)
C23D O3D C3D C4D -0.5(11)
C23D O3D C3D C2D 179.3(7)
O2D C2D C3D C4D -177.2(7)
C1D C2D C3D C4D 3.9(11)
O2D C2D C3D O3D 3.0(10)
C1D C2D C3D O3D -175.9(7)
O3D C3D C4D C5D 178.0(7)
C2D C3D C4D C5D -1.8(11)
C3D C4D C5D C6D -0.4(11)
C3D C4D C5D C7D -172.5(7)
C4D C5D C6D C1D 0.7(11)
C7D C5D C6D C1D 174.1(7)
C4D C5D C6D N1D -179.1(6)
C7D C5D C6D N1D -5.6(8)
C2D C1D C6D C5D 1.4(11)
C2D C1D C6D N1D -179.0(7)
C9D N1D C6D C5D -161.5(7)
C8D N1D C6D C5D -4.7(8)
C9D N1D C6D C1D 18.8(11)
C8D N1D C6D C1D 175.6(7)
C6D C5D C7D C17D -107.3(7)
C4D C5D C7D C17D 65.2(10)
C6D C5D C7D C21D 137.1(6)
C4D C5D C7D C21D -50.3(11)
C6D C5D C7D C8D 12.7(8)
C4D C5D C7D C8D -174.8(8)
C9D N1D C8D C18D 45.9(8)
C6D N1D C8D C18D -112.2(6)
C9D N1D C8D C7D 170.4(6)
C6D N1D C8D C7D 12.3(7)
C5D C7D C8D N1D -14.5(7)
C17D C7D C8D N1D 105.0(6)
C21D C7D C8D N1D -140.4(6)
C5D C7D C8D C18D 102.3(7)
C17D C7D C8D C18D -138.2(6)
C21D C7D C8D C18D -23.6(9)
C6D N1D C9D O4D -21.8(12)
C8D N1D C9D O4D -176.5(7)
C6D N1D C9D C10D 161.5(7)
C8D N1D C9D C10D 6.8(10)
O4D C9D C10D C11D 149.3(8)
N1D C9D C10D C11D -33.9(10)
C12D O1D C11D C18D -65.5(8)
C12D O1D C11D C10D 174.2(6)
C9D C10D C11D O1D 128.2(7)
C9D C10D C11D C18D 5.0(9)
C11D O1D C12D C13D 85.3(9)
O1D C12D C13D C14D -64.7(11)
C12D C13D C14D C15D 178.3(7)
C12D C13D C14D C19D -0.4(12)
C13D C14D C15D N2D -124.8(8)
C19D C14D C15D N2D 54.0(9)
C16D N2D C15D C14D 76.6(8)
C21D N2D C15D C14D -44.3(9)
C15D N2D C16D C17D -137.5(6)
C21D N2D C16D C17D -12.9(8)
N2D C16D C17D C7D 32.6(8)
C5D C7D C17D C16D -162.5(6)
C21D C7D C17D C16D -38.4(7)
C8D C7D C17D C16D 83.4(7)
N1D C8D C18D C19D 156.6(6)
C7D C8D C18D C19D 40.7(8)
N1D C8D C18D C11D -72.0(7)
C7D C8D C18D C11D 172.0(6)
O1D C11D C18D C8D -71.0(7)
C10D C11D C18D C8D 45.9(8)
O1D C11D C18D C19D 56.7(8)
C10D C11D C18D C19D 173.6(6)
C13D C14D C19D C18D 55.4(10)
C15D C14D C19D C18D -123.3(7)
C13D C14D C19D C20D 174.4(7)
C15D C14D C19D C20D -4.3(9)
C8D C18D C19D C14D 58.8(8)
C11D C18D C19D C14D -66.2(8)
C8D C18D C19D C20D -62.7(7)
C11D C18D C19D C20D 172.3(6)
C14D C19D C20D C21D -53.9(8)
C18D C19D C20D C21D 70.3(7)
C19D C20D C21D N2D 62.8(7)
C19D C20D C21D C7D -55.8(8)
C16D N2D C21D C20D -136.5(6)
C15D N2D C21D C20D -12.7(8)
C16D N2D C21D C7D -11.9(7)
C15D N2D C21D C7D 111.9(6)
C5D C7D C21D C20D -87.2(8)
C17D C7D C21D C20D 151.9(6)
C8D C7D C21D C20D 31.2(9)
C5D C7D C21D N2D 151.6(6)
C17D C7D C21D N2D 30.6(7)
C8D C7D C21D N2D -90.0(7)
C27A N3A C25A C26A -175.9(7)
C27A N3A C25A C24A 64.7(9)
O5A C24A C25A N3A 30.6(10)
O6A C24A C25A N3A -156.0(7)
O5A C24A C25A C26A -91.2(9)
O6A C24A C25A C26A 82.1(9)
N3A C25A C26A O7A 68.6(10)
C24A C25A C26A O7A -169.9(8)
C25A N3A C27A O8A 0.9(12)
C25A N3A C27A C28A 176.5(6)
O8A C27A C28A C29A -18.2(10)
N3A C27A C28A C29A 165.9(7)
O8A C27A C28A C33A 159.8(7)
N3A C27A C28A C33A -16.0(10)
C33A C28A C29A C30A -0.8(11)
C27A C28A C29A C30A 177.4(7)
C28A C29A C30A C31A -0.6(12)
C28A C29A C30A N4A 179.8(7)
O9A N4A C30A C29A -12.0(12)
O10A N4A C30A C29A 165.6(9)
O9A N4A C30A C31A 168.3(8)
O10A N4A C30A C31A -14.0(13)
C29A C30A C31A C32A 1.0(11)
N4A C30A C31A C32A -179.4(7)
C30A C31A C32A C33A 0.0(11)
C30A C31A C32A N5A -179.3(7)
O12A N5A C32A C31A 175.9(8)
O11A N5A C32A C31A -0.4(11)
O12A N5A C32A C33A -3.3(11)
O11A N5A C32A C33A -179.7(7)
C29A C28A C33A C32A 1.6(10)
C27A C28A C33A C32A -176.4(6)
C31A C32A C33A C28A -1.2(10)
N5A C32A C33A C28A 178.0(6)
C27B N3B C25B C24B 82.8(10)
C27B N3B C25B C26B -154.7(9)
O5B C24B C25B N3B 23.6(12)
O6B C24B C25B N3B -161.5(8)
O5B C24B C25B C26B -97.8(9)
O6B C24B C25B C26B 77.1(10)
N3B C25B C26B O71B 43(2)
C24B C25B C26B O71B 167(2)
N3B C25B C26B O7B -91.3(10)
C24B C25B C26B O7B 33.2(13)
C25B N3B C27B O8B -10.9(12)
C25B N3B C27B C28B 165.5(7)
O8B C27B C28B C33B -173.4(8)
N3B C27B C28B C33B 10.1(12)
O8B C27B C28B C29B 6.5(11)
N3B C27B C28B C29B -170.0(7)
C33B C28B C29B C30B -0.8(11)
C27B C28B C29B C30B 179.3(6)
C28B C29B C30B C31B 2.0(11)
C28B C29B C30B N4B -177.7(6)
O9B N4B C30B C29B -5.7(10)
O10B N4B C30B C29B 174.1(7)
O9B N4B C30B C31B 174.5(7)
O10B N4B C30B C31B -5.7(10)
C29B C30B C31B C32B -1.9(11)
N4B C30B C31B C32B 177.9(6)
C30B C31B C32B C33B 0.6(11)
C30B C31B C32B N5B -179.9(7)
O11B N5B C32B C31B 1.0(12)
O12B N5B C32B C31B 179.0(8)
O11B N5B C32B C33B -179.5(8)
O12B N5B C32B C33B -1.5(12)
C29B C28B C33B C32B -0.4(11)
C27B C28B C33B C32B 179.5(7)
C31B C32B C33B C28B 0.5(11)
N5B C32B C33B C28B -179.0(7)
C27C N3C C25C C24C 65.3(8)
C27C N3C C25C C26C -174.9(6)
O5C C24C C25C N3C 39.9(9)
O6C C24C C25C N3C -144.4(6)
O5C C24C C25C C26C -78.4(8)
O6C C24C C25C C26C 97.3(8)
N3C C25C C26C O7C -168.8(6)
C24C C25C C26C O7C -47.3(9)
C25C N3C C27C O8C 1.3(10)
C25C N3C C27C C28C 179.4(6)
O8C C27C C28C C33C 167.4(6)
N3C C27C C28C C33C -10.8(9)
O8C C27C C28C C29C -11.6(9)
N3C C27C C28C C29C 170.2(6)
C33C C28C C29C C30C -1.5(10)
C27C C28C C29C C30C 177.5(6)
C28C C29C C30C C31C -0.2(11)
C28C C29C C30C N4C -179.6(6)
O10C N4C C30C C31C -21.1(10)
O9C N4C C30C C31C 159.4(7)
O10C N4C C30C C29C 158.3(7)
O9C N4C C30C C29C -21.2(10)
C29C C30C C31C C32C 0.8(10)
N4C C30C C31C C32C -179.7(6)
C30C C31C C32C C33C 0.3(10)
C30C C31C C32C N5C 178.0(6)
O12C N5C C32C C33C 18.1(10)
O11C N5C C32C C33C -164.3(7)
O12C N5C C32C C31C -159.7(7)
O11C N5C C32C C31C 17.9(9)
C31C C32C C33C C28C -2.1(10)
N5C C32C C33C C28C -179.7(6)
C29C C28C C33C C32C 2.6(9)
C27C C28C C33C C32C -176.4(6)
C27D N3D C25D C24D 80.1(9)
C27D N3D C25D C26D -155.4(7)
O5D C24D C25D N3D -138.9(7)
O6D C24D C25D N3D 44.1(9)
O5D C24D C25D C26D 95.9(9)
O6D C24D C25D C26D -81.1(8)
N3D C25D C26D O7D 62.3(8)
C24D C25D C26D O7D -172.0(6)
C25D N3D C27D O8D -1.8(12)
C25D N3D C27D C28D 177.5(6)
O8D C27D C28D C33D 169.4(7)
N3D C27D C28D C33D -10.0(11)
O8D C27D C28D C29D -6.4(11)
N3D C27D C28D C29D 174.2(7)
C33D C28D C29D C30D 0.5(10)
C27D C28D C29D C30D 176.5(6)
C28D C29D C30D C31D 0.4(10)
C28D C29D C30D N4D -177.1(6)
O10D N4D C30D C29D 169.3(6)
O9D N4D C30D C29D -8.7(9)
O10D N4D C30D C31D -8.3(9)
O9D N4D C30D C31D 173.7(6)
C29D C30D C31D C32D -0.9(9)
N4D C30D C31D C32D 176.6(6)
C30D C31D C32D C33D 0.4(9)
C30D C31D C32D N5D -178.0(6)
O11D N5D C32D C31D -9.3(9)
O12D N5D C32D C31D 168.6(7)
O11D N5D C32D C33D 172.1(7)
O12D N5D C32D C33D -10.1(9)
C31D C32D C33D C28D 0.4(10)
N5D C32D C33D C28D 178.9(6)
C29D C28D C33D C32D -0.9(9)
C27D C28D C33D C32D -176.6(6)
O24W O17W O19W O26W -169(8)
O25W O17W O19W O26W -59(8)
O24W O17W O19W O23W -123(13)
O25W O17W O19W O23W -13(16)
O26W O17W O19W O23W 46(13)
O24W O17W O19W O25W -111(7)
O26W O17W O19W O25W 59(8)
O23W O20W O22W O15W -134(7)
O23W O20W O22W O16W 171(4)
O16W O15W O22W O20W -75(7)
O16W O15W O22W O23W 169(5)
O15W O16W O22W O20W 151(3)
O22W O20W O23W O26W 156(12)
O22W O20W O23W O19W 168(5)
O15W O22W O23W O20W 154(4)
O20W O22W O23W O26W -165(8)
O15W O22W O23W O26W -12(9)
O20W O22W O23W O19W -138(17)
O15W O22W O23W O19W 16(19)
O26W O19W O23W O20W -170(8)
O17W O19W O23W O20W 141(13)
O25W O19W O23W O20W 131(5)
O26W O19W O23W O22W -39(18)
O17W O19W O23W O22W -87(21)
O25W O19W O23W O22W -98(16)
O17W O19W O23W O26W -48(14)
O25W O19W O23W O26W -59(7)
O19W O17W O24W O25W 117(7)
O19W O17W O25W O24W -140(5)
O26W O17W O25W O24W -175(6)
O19W O17W O25W O26W 34(5)
O24W O17W O25W O26W 175(6)
O24W O17W O25W O19W 140(5)
O26W O17W O25W O19W -34(5)
O17W O24W O25W O14W -171(11)
O17W O24W O25W O26W -4(4)
O17W O24W O25W O19W -20(3)
O26W O19W O25W O14W -60(10)
O17W O19W O25W O14W -177(10)
O23W O19W O25W O14W -2(9)
O26W O19W O25W O17W 118(8)
O23W O19W O25W O17W 176(6)
O26W O19W O25W O24W 145(7)
O17W O19W O25W O24W 28(4)
O23W O19W O25W O24W -157(4)
O17W O19W O25W O26W -118(8)
O23W O19W O25W O26W 58(7)
O23W O19W O26W O17W -167(3)
O25W O19W O26W O17W -38(4)
O17W O19W O26W O23W 167(3)
O25W O19W O26W O23W 129(4)
O17W O19W O26W O25W 38(4)
O23W O19W O26W O25W -129(4)
O25W O17W O26W O19W 125(7)
O19W O17W O26W O23W -15(4)
O25W O17W O26W O23W 110(7)
O19W O17W O26W O25W -125(7)
O20W O23W O26W O19W 19(15)
O22W O23W O26W O19W 166(7)
O20W O23W O26W O17W 30(16)
O22W O23W O26W O17W 177(5)
O19W O23W O26W O17W 11(3)
O20W O23W O26W O25W 87(13)
O22W O23W O26W O25W -126(8)
O19W O23W O26W O25W 68(9)
O14W O25W O26W O19W 140(7)
O17W O25W O26W O19W -35(5)
O24W O25W O26W O19W -31(7)
O14W O25W O26W O17W 175(7)
O24W O25W O26W O17W 4(4)
O19W O25W O26W O17W 35(5)
O14W O25W O26W O23W 72(10)
O17W O25W O26W O23W -103(10)
O24W O25W O26W O23W -100(8)
O19W O25W O26W O23W -68(9)
